data_7245666
loop_
_publ_author_name
'Darii, Mariana'
'Mikosch, Annabel'
'van Leusen, Jan'
'Kravtsov, Victor Ch.'
'Dvornina, Elena G.'
'Clapco, Steliana T.'
'Ciloci, Alexandra'
'K\"ogerler, Paul'
'Baca, Svetlana G.'

_publ_section_title
;
 FeII/III and MnII complexes based on 2,4,6-tris(2-pyridyl)-triazine:
 synthesis, structures, magnetic and biological properties
;
_journal_issue 45
_journal_name_full 'RSC Advances'
_journal_page_first 29034
_journal_page_last 29047
_journal_paper_doi 10.1039/D2RA04868J
_journal_volume 12
_journal_year 2022
_chemical_formula_sum 'C81.25 H132 Fe7 N6 O29.75'
_chemical_formula_weight 2059.87
_space_group_crystal_system triclinic
_space_group_IT_number 2
_space_group_name_Hall '-P 1'
_space_group_name_H-M_alt 'P -1'
_atom_sites_solution_hydrogens mixed
_audit_creation_method SHELXL-2013
_audit_update_record
;
2021-09-09 deposited with the CCDC.	2022-10-06 downloaded from the CCDC.
;
_cell_angle_alpha 70.195(9)
_cell_angle_beta 79.277(12)
_cell_angle_gamma 72.259(11)
_cell_formula_units_Z 4
_cell_length_a 16.277(6)
_cell_length_b 22.189(8)
_cell_length_c 31.533(11)
_cell_measurement_reflns_used 1333
_cell_measurement_temperature 100(2)
_cell_measurement_theta_max 15.46
_cell_measurement_theta_min 2.27
_cell_volume 10162(6)
_computing_cell_refinement 'Bruker SAINT'
_computing_data_collection 'Bruker APEX2'
_computing_data_reduction 'Bruker SAINT'
_computing_molecular_graphics 'Bruker SHELXTL'
_computing_publication_material 'Bruker SHELXTL'
_computing_structure_refinement 'SHELXL-2013 (Sheldrick, 2013)'
_computing_structure_solution 'SHELXS-97 (Sheldrick, 2008)'
_diffrn_ambient_temperature 100(2)
_diffrn_measured_fraction_theta_full 0.973
_diffrn_measured_fraction_theta_max 0.999
_diffrn_measurement_device_type 'Bruker APEX-II CCD'
_diffrn_measurement_method '\f and \w scans'
_diffrn_radiation_type MoK\a
_diffrn_radiation_wavelength 0.71073
_diffrn_reflns_av_R_equivalents 0.1783
_diffrn_reflns_av_unetI/netI 0.2694
_diffrn_reflns_Laue_measured_fraction_full 0.973
_diffrn_reflns_Laue_measured_fraction_max 0.999
_diffrn_reflns_limit_h_max 19
_diffrn_reflns_limit_h_min -19
_diffrn_reflns_limit_k_max 26
_diffrn_reflns_limit_k_min -26
_diffrn_reflns_limit_l_max 37
_diffrn_reflns_limit_l_min -37
_diffrn_reflns_number 84900
_diffrn_reflns_point_group_measured_fraction_full 0.973
_diffrn_reflns_point_group_measured_fraction_max 0.999
_diffrn_reflns_theta_full 25.242
_diffrn_reflns_theta_max 25.000
_diffrn_reflns_theta_min 1.011
_exptl_absorpt_coefficient_mu 1.044
_exptl_absorpt_correction_type multi-scan
_exptl_absorpt_process_details sadabs
_exptl_crystal_colour brown
_exptl_crystal_density_diffrn 1.346
_exptl_crystal_description plate
_exptl_crystal_F_000 4326
_exptl_crystal_size_max 0.250
_exptl_crystal_size_mid 0.140
_exptl_crystal_size_min 0.090
_exptl_transmission_factor_max 0.7452
_exptl_transmission_factor_min 0.5841
_refine_diff_density_max 0.867
_refine_diff_density_min -0.876
_refine_diff_density_rms 0.128
_refine_ls_extinction_method none
_refine_ls_goodness_of_fit_ref 0.981
_refine_ls_hydrogen_treatment constr
_refine_ls_matrix_type full
_refine_ls_number_parameters 2344
_refine_ls_number_reflns 35800
_refine_ls_number_restraints 137
_refine_ls_restrained_S_all 0.987
_refine_ls_R_factor_all 0.1922
_refine_ls_R_factor_gt 0.0773
_refine_ls_shift/su_max 0.001
_refine_ls_shift/su_mean 0.000
_refine_ls_structure_factor_coef Fsqd
_refine_ls_weighting_details
; 
 w=1/[\s^2^(Fo^2^)+(0.0002P)^2^] 
 where P=(Fo^2^+2Fc^2^)/3 
;
_refine_ls_weighting_scheme calc
_refine_ls_wR_factor_gt 0.1246
_refine_ls_wR_factor_ref 0.1652
_reflns_Friedel_coverage 0.000
_reflns_number_gt 16213
_reflns_number_total 35800
_reflns_threshold_expression 'I > 2\s(I)'
_cod_data_source_file d2ra04868j2.cif
_cod_data_source_block am214new
_cod_database_code 7245666
_shelx_space_group_comment
; 
The symmetry employed for this shelxl refinement is uniquely defined 
by the following loop, which should always be used as a source of 
symmetry information in preference to the above space-group names. 
They are only intended as comments. 
;
_shelx_estimated_absorpt_t_min 0.780
_shelx_estimated_absorpt_t_max 0.912
_shelxl_version_number 2013-2

loop_
_space_group_symop_operation_xyz
'x, y, z'
'-x, -y, -z'

loop_
_atom_site_label
_atom_site_type_symbol
_atom_site_fract_x
_atom_site_fract_y
_atom_site_fract_z
_atom_site_U_iso_or_equiv
_atom_site_adp_type
_atom_site_occupancy
_atom_site_site_symmetry_order
_atom_site_calc_flag
_atom_site_refinement_flags_posn
_atom_site_refinement_flags_adp
_atom_site_refinement_flags_occupancy
_atom_site_disorder_assembly
_atom_site_disorder_group
Fe1 Fe 0.07138(7) 0.26859(6) 0.96273(4) 0.0181(3) Uani 1 1 d . . . . .
Fe2 Fe 0.21698(7) 0.14021(6) 0.94218(4) 0.0180(3) Uani 1 1 d . . . . .
Fe3 Fe 0.26119(7) 0.26028(6) 0.89228(4) 0.0151(3) Uani 1 1 d . . . . .
Fe4 Fe 0.32120(7) 0.14460(6) 0.83487(4) 0.0164(3) Uani 1 1 d . . . . .
Fe5 Fe 0.38159(7) 0.19533(6) 0.73482(4) 0.0177(3) Uani 1 1 d . . . . .
Fe6 Fe 0.59705(7) 0.11712(6) 0.71909(4) 0.0173(3) Uani 1 1 d . . . . .
Fe7 Fe 0.51216(7) 0.26914(6) 0.70933(4) 0.0170(3) Uani 1 1 d . . . . .
Fe8 Fe 0.93017(8) 0.78605(6) 0.53542(4) 0.0251(3) Uani 1 1 d . . . . .
Fe9 Fe 0.77905(7) 0.78348(6) 0.62905(4) 0.0178(3) Uani 1 1 d . . . . .
Fe10 Fe 0.89672(7) 0.66234(6) 0.62406(4) 0.0209(3) Uani 1 1 d . . . . .
Fe11 Fe 0.68628(7) 0.65324(6) 0.66498(4) 0.0208(3) Uani 1 1 d . . . . .
Fe12 Fe 0.49344(7) 0.68655(6) 0.69522(4) 0.0205(3) Uani 1 1 d . . . . .
Fe13 Fe 0.46944(7) 0.60242(6) 0.80709(4) 0.0196(3) Uani 1 1 d . . . . .
Fe14 Fe 0.43185(7) 0.75961(6) 0.76242(4) 0.0194(3) Uani 1 1 d . . . . .
C1 C 0.0300(5) 0.1832(4) 0.9204(3) 0.021(2) Uani 1 1 d . U . . .
C2 C -0.0472(5) 0.1613(5) 0.9146(3) 0.029(2) Uani 1 1 d . . . . .
C3 C -0.1170(5) 0.2203(5) 0.8911(3) 0.041(3) Uani 1 1 d . . . . .
H3A H -0.0934 0.2422 0.8608 0.062 Uiso 1 1 calc R U . . .
H3B H -0.1367 0.2517 0.9088 0.062 Uiso 1 1 calc R U . . .
H3C H -0.1660 0.2050 0.8887 0.062 Uiso 1 1 calc R U . . .
C4 C -0.0788(6) 0.1278(6) 0.9638(3) 0.066(4) Uani 1 1 d . . . . .
H4A H -0.1318 0.1153 0.9641 0.100 Uiso 1 1 calc R U . . .
H4B H -0.0909 0.1588 0.9815 0.100 Uiso 1 1 calc R U . . .
H4C H -0.0339 0.0880 0.9771 0.100 Uiso 1 1 calc R U . . .
C5 C -0.0181(5) 0.1108(4) 0.8888(3) 0.040(3) Uani 1 1 d . . . . .
H5A H -0.0671 0.0942 0.8883 0.060 Uiso 1 1 calc R U . . .
H5B H 0.0284 0.0738 0.9037 0.060 Uiso 1 1 calc R U . . .
H5C H 0.0032 0.1317 0.8577 0.060 Uiso 1 1 calc R U . . .
C6 C 0.1076(5) 0.1303(4) 1.0302(3) 0.018(2) Uani 1 1 d . U . . .
C7 C 0.0866(5) 0.0927(4) 1.0792(3) 0.020(2) Uani 1 1 d . . . . .
C8 C 0.0842(5) 0.1366(4) 1.1081(3) 0.033(2) Uani 1 1 d . . . . .
H8A H 0.0701 0.1139 1.1400 0.050 Uiso 1 1 calc R U . . .
H8B H 0.0401 0.1787 1.0984 0.050 Uiso 1 1 calc R U . . .
H8C H 0.1410 0.1455 1.1044 0.050 Uiso 1 1 calc R U . . .
C9 C -0.0020(5) 0.0811(4) 1.0836(3) 0.035(3) Uani 1 1 d . . . . .
H9A H -0.0029 0.0585 1.0618 0.053 Uiso 1 1 calc R U . . .
H9B H -0.0459 0.1238 1.0774 0.053 Uiso 1 1 calc R U . . .
H9C H -0.0146 0.0534 1.1144 0.053 Uiso 1 1 calc R U . . .
C10 C 0.1545(5) 0.0265(4) 1.0938(3) 0.031(2) Uani 1 1 d . . . . .
H10A H 0.1557 -0.0006 1.0746 0.047 Uiso 1 1 calc R U . . .
H10B H 0.1398 0.0030 1.1254 0.047 Uiso 1 1 calc R U . . .
H10C H 0.2116 0.0345 1.0906 0.047 Uiso 1 1 calc R U . . .
C11 C 0.0936(5) 0.3626(4) 0.8711(3) 0.0146(19) Uani 1 1 d . U . . .
C12 C 0.0524(5) 0.4275(4) 0.8359(3) 0.022(2) Uani 1 1 d . . . . .
C13 C 0.0968(5) 0.4304(4) 0.7878(3) 0.036(3) Uani 1 1 d . . . . .
H13A H 0.1563 0.4332 0.7861 0.055 Uiso 1 1 calc R U . . .
H13B H 0.0646 0.4695 0.7658 0.055 Uiso 1 1 calc R U . . .
H13C H 0.0977 0.3903 0.7810 0.055 Uiso 1 1 calc R U . . .
C14 C 0.0626(6) 0.4843(4) 0.8494(3) 0.052(3) Uani 1 1 d . . . . .
H14A H 0.0366 0.4812 0.8804 0.078 Uiso 1 1 calc R U . . .
H14B H 0.0335 0.5267 0.8287 0.078 Uiso 1 1 calc R U . . .
H14C H 0.1243 0.4816 0.8476 0.078 Uiso 1 1 calc R U . . .
C15 C -0.0436(5) 0.4307(5) 0.8365(3) 0.051(3) Uani 1 1 d . . . . .
H15A H -0.0479 0.3934 0.8279 0.077 Uiso 1 1 calc R U . . .
H15B H -0.0717 0.4726 0.8151 0.077 Uiso 1 1 calc R U . . .
H15C H -0.0722 0.4283 0.8671 0.077 Uiso 1 1 calc R U . . .
C16 C 0.0577(5) 0.3178(4) 1.0437(3) 0.023(2) Uani 1 1 d . . . . .
C17 C 0.1016(5) 0.3457(5) 1.0689(3) 0.028(2) Uani 1 1 d . . . . .
C18 C 0.1973(5) 0.3193(5) 1.0656(3) 0.044(3) Uani 1 1 d . . . . .
H18A H 0.2225 0.3405 1.0808 0.065 Uiso 1 1 calc R U . . .
H18B H 0.2201 0.3288 1.0337 0.065 Uiso 1 1 calc R U . . .
H18C H 0.2124 0.2712 1.0803 0.065 Uiso 1 1 calc R U . . .
C19 C 0.0774(6) 0.4218(5) 1.0449(3) 0.053(3) Uani 1 1 d . . . . .
H19A H 0.1064 0.4432 1.0580 0.080 Uiso 1 1 calc R U . . .
H19B H 0.0145 0.4397 1.0491 0.080 Uiso 1 1 calc R U . . .
H19C H 0.0960 0.4305 1.0125 0.080 Uiso 1 1 calc R U . . .
C20 C 0.0635(6) 0.3351(5) 1.1176(3) 0.046(3) Uani 1 1 d . . . . .
H20A H 0.0787 0.2876 1.1341 0.069 Uiso 1 1 calc R U . . .
H20B H 0.0003 0.3521 1.1186 0.069 Uiso 1 1 calc R U . . .
H20C H 0.0868 0.3587 1.1317 0.069 Uiso 1 1 calc R U . . .
C21 C 0.2928(5) 0.0211(4) 0.9084(3) 0.020(2) Uani 1 1 d . . . . .
C22 C 0.2911(5) -0.0502(4) 0.9158(3) 0.019(2) Uani 1 1 d . . . . .
C23 C 0.2866(6) -0.0870(4) 0.9667(3) 0.043(3) Uani 1 1 d . . . . .
H23A H 0.3386 -0.0888 0.9789 0.065 Uiso 1 1 calc R U . . .
H23B H 0.2831 -0.1322 0.9716 0.065 Uiso 1 1 calc R U . . .
H23C H 0.2351 -0.0635 0.9820 0.065 Uiso 1 1 calc R U . . .
C24 C 0.2074(5) -0.0452(4) 0.8973(3) 0.039(3) Uani 1 1 d . . . . .
H24A H 0.1571 -0.0261 0.9156 0.059 Uiso 1 1 calc R U . . .
H24B H 0.2054 -0.0895 0.8987 0.059 Uiso 1 1 calc R U . . .
H24C H 0.2063 -0.0167 0.8658 0.059 Uiso 1 1 calc R U . . .
C25 C 0.3701(5) -0.0877(4) 0.8919(3) 0.026(2) Uani 1 1 d . . . . .
H25A H 0.3743 -0.0634 0.8596 0.039 Uiso 1 1 calc R U . . .
H25B H 0.3643 -0.1320 0.8960 0.039 Uiso 1 1 calc R U . . .
H25C H 0.4225 -0.0917 0.9049 0.039 Uiso 1 1 calc R U . . .
C26 C 0.1990(5) 0.1964(4) 0.7630(3) 0.021(2) Uani 1 1 d . . . . .
C27 C 0.1076(5) 0.2082(4) 0.7499(3) 0.023(2) Uani 1 1 d . . . . .
C28 C 0.0424(5) 0.2454(4) 0.7803(3) 0.038(3) Uani 1 1 d . . . . .
H28A H 0.0481 0.2908 0.7719 0.057 Uiso 1 1 calc R U . . .
H28B H 0.0540 0.2226 0.8120 0.057 Uiso 1 1 calc R U . . .
H28C H -0.0165 0.2467 0.7764 0.057 Uiso 1 1 calc R U . . .
C29 C 0.0956(5) 0.1387(4) 0.7602(3) 0.041(3) Uani 1 1 d . . . . .
H29A H 0.0358 0.1422 0.7564 0.062 Uiso 1 1 calc R U . . .
H29B H 0.1082 0.1129 0.7914 0.062 Uiso 1 1 calc R U . . .
H29C H 0.1353 0.1165 0.7393 0.062 Uiso 1 1 calc R U . . .
C30 C 0.1002(5) 0.2463(5) 0.7001(3) 0.049(3) Uani 1 1 d . . . . .
H30A H 0.1033 0.2917 0.6946 0.073 Uiso 1 1 calc R U . . .
H30B H 0.0447 0.2473 0.6916 0.073 Uiso 1 1 calc R U . . .
H30C H 0.1477 0.2243 0.6818 0.073 Uiso 1 1 calc R U . . .
C31 C 0.4588(5) 0.1233(4) 0.6649(3) 0.020(2) Uani 1 1 d . . . . .
C32 C 0.4464(6) 0.1151(4) 0.6204(3) 0.030(2) Uani 1 1 d . . . . .
C33 C 0.3609(6) 0.1626(5) 0.6031(3) 0.046(3) Uani 1 1 d . . . . .
H33A H 0.3128 0.1522 0.6255 0.069 Uiso 1 1 calc R U . . .
H33B H 0.3533 0.1576 0.5745 0.069 Uiso 1 1 calc R U . . .
H33C H 0.3620 0.2084 0.5982 0.069 Uiso 1 1 calc R U . . .
C34 C 0.4492(6) 0.0444(4) 0.6271(3) 0.047(3) Uani 1 1 d . . . . .
H34A H 0.5008 0.0150 0.6422 0.070 Uiso 1 1 calc R U . . .
H34B H 0.4515 0.0379 0.5976 0.070 Uiso 1 1 calc R U . . .
H34C H 0.3972 0.0341 0.6459 0.070 Uiso 1 1 calc R U . . .
C35 C 0.5222(6) 0.1331(5) 0.5850(3) 0.044(3) Uani 1 1 d . . . . .
H35A H 0.5225 0.1788 0.5809 0.066 Uiso 1 1 calc R U . . .
H35B H 0.5145 0.1290 0.5561 0.066 Uiso 1 1 calc R U . . .
H35C H 0.5772 0.1028 0.5957 0.066 Uiso 1 1 calc R U . . .
C36 C 0.6405(5) 0.0021(4) 0.7684(3) 0.020(2) Uani 1 1 d . U . . .
C37 C 0.6695(5) -0.0645(4) 0.8019(3) 0.021(2) Uani 1 1 d . . . . .
C38 C 0.5929(5) -0.0929(4) 0.8251(3) 0.033(2) Uani 1 1 d . . . . .
H38A H 0.5472 -0.0593 0.8358 0.049 Uiso 1 1 calc R U . . .
H38B H 0.6115 -0.1320 0.8509 0.049 Uiso 1 1 calc R U . . .
H38C H 0.5704 -0.1056 0.8035 0.049 Uiso 1 1 calc R U . . .
C39 C 0.7384(5) -0.1126(4) 0.7811(3) 0.034(2) Uani 1 1 d . . . . .
H39A H 0.7136 -0.1216 0.7585 0.051 Uiso 1 1 calc R U . . .
H39B H 0.7591 -0.1542 0.8048 0.051 Uiso 1 1 calc R U . . .
H39C H 0.7869 -0.0931 0.7664 0.051 Uiso 1 1 calc R U . . .
C40 C 0.7092(5) -0.0513(4) 0.8378(3) 0.035(3) Uani 1 1 d . . . . .
H40A H 0.7614 -0.0362 0.8240 0.052 Uiso 1 1 calc R U . . .
H40B H 0.7244 -0.0923 0.8629 0.052 Uiso 1 1 calc R U . . .
H40C H 0.6669 -0.0170 0.8494 0.052 Uiso 1 1 calc R U . . .
C41 C 0.6331(5) 0.2241(4) 0.6360(3) 0.021(2) Uani 1 1 d . . . . .
C42 C 0.6846(5) 0.2475(4) 0.5908(3) 0.026(2) Uani 1 1 d . . . . .
C43 C 0.6272(6) 0.2982(5) 0.5560(3) 0.040(3) Uani 1 1 d . . . . .
H43A H 0.5798 0.2810 0.5540 0.060 Uiso 1 1 calc R U . . .
H43B H 0.6610 0.3078 0.5265 0.060 Uiso 1 1 calc R U . . .
H43C H 0.6033 0.3390 0.5647 0.060 Uiso 1 1 calc R U . . .
C44 C 0.7469(6) 0.2802(5) 0.6012(3) 0.049(3) Uani 1 1 d . . . . .
H44A H 0.7818 0.2974 0.5733 0.074 Uiso 1 1 calc R U . . .
H44B H 0.7851 0.2471 0.6236 0.074 Uiso 1 1 calc R U . . .
H44C H 0.7132 0.3167 0.6132 0.074 Uiso 1 1 calc R U . . .
C45 C 0.7406(7) 0.1902(5) 0.5740(3) 0.071(4) Uani 1 1 d . . . . .
H45A H 0.7037 0.1663 0.5688 0.106 Uiso 1 1 calc R U . . .
H45B H 0.7801 0.1600 0.5968 0.106 Uiso 1 1 calc R U . . .
H45C H 0.7743 0.2073 0.5457 0.106 Uiso 1 1 calc R U . . .
C46 C 0.6881(5) 0.1917(4) 0.7470(3) 0.018(2) Uani 1 1 d . . . . .
C47 C 0.7707(5) 0.1953(4) 0.7625(3) 0.022(2) Uani 1 1 d . . . . .
C48 C 0.8101(5) 0.1312(4) 0.7976(3) 0.035(3) Uani 1 1 d . . . . .
H48A H 0.8609 0.1355 0.8077 0.052 Uiso 1 1 calc R U . . .
H48B H 0.8277 0.0947 0.7842 0.052 Uiso 1 1 calc R U . . .
H48C H 0.7672 0.1218 0.8235 0.052 Uiso 1 1 calc R U . . .
C49 C 0.8330(5) 0.2062(5) 0.7191(3) 0.036(3) Uani 1 1 d . . . . .
H49A H 0.8076 0.2483 0.6969 0.054 Uiso 1 1 calc R U . . .
H49B H 0.8429 0.1697 0.7064 0.054 Uiso 1 1 calc R U . . .
H49C H 0.8883 0.2076 0.7263 0.054 Uiso 1 1 calc R U . . .
C50 C 0.7503(5) 0.2540(4) 0.7806(3) 0.037(3) Uani 1 1 d . . . . .
H50A H 0.7239 0.2947 0.7577 0.055 Uiso 1 1 calc R U . . .
H50B H 0.8040 0.2581 0.7880 0.055 Uiso 1 1 calc R U . . .
H50C H 0.7100 0.2471 0.8080 0.055 Uiso 1 1 calc R U . . .
C51 C 0.3710(5) 0.1638(4) 0.9640(3) 0.018(2) Uani 1 1 d . . . . .
C52 C 0.4267(5) 0.1491(4) 1.0021(3) 0.019(2) Uani 1 1 d . . . . .
C53 C 0.3610(6) 0.1621(5) 1.0421(3) 0.041(3) Uani 1 1 d . . . . .
H53A H 0.3289 0.2091 1.0341 0.062 Uiso 1 1 calc R U . . .
H53B H 0.3919 0.1510 1.0688 0.062 Uiso 1 1 calc R U . . .
H53C H 0.3203 0.1346 1.0489 0.062 Uiso 1 1 calc R U . . .
C54 C 0.4800(6) 0.0775(4) 1.0149(3) 0.044(3) Uani 1 1 d . . . . .
H54A H 0.4421 0.0481 1.0209 0.067 Uiso 1 1 calc R U . . .
H54B H 0.5085 0.0677 1.0422 0.067 Uiso 1 1 calc R U . . .
H54C H 0.5240 0.0703 0.9900 0.067 Uiso 1 1 calc R U . . .
C55 C 0.4851(5) 0.1955(4) 0.9887(3) 0.027(2) Uani 1 1 d . . . . .
H55A H 0.5267 0.1870 0.9633 0.040 Uiso 1 1 calc R U . . .
H55B H 0.5164 0.1881 1.0145 0.040 Uiso 1 1 calc R U . . .
H55C H 0.4499 0.2416 0.9797 0.040 Uiso 1 1 calc R U . . .
C56 C -0.1311(5) 0.3524(4) 0.9640(3) 0.029(2) Uani 1 1 d . . . . .
H56 H -0.1248 0.3525 0.9318 0.034 Uiso 1 1 calc R U . . .
C57 C -0.1314(6) 0.4205(4) 0.9648(3) 0.048(3) Uani 1 1 d . . . . .
H57A H -0.1411 0.4216 0.9962 0.072 Uiso 1 1 calc R U . . .
H57B H -0.1778 0.4543 0.9475 0.072 Uiso 1 1 calc R U . . .
H57C H -0.0754 0.4296 0.9513 0.072 Uiso 1 1 calc R U . . .
C58 C -0.2140(5) 0.3327(5) 0.9877(3) 0.044(3) Uani 1 1 d . . . . .
H58A H -0.2103 0.2881 0.9871 0.066 Uiso 1 1 calc R U . . .
H58B H -0.2638 0.3644 0.9722 0.066 Uiso 1 1 calc R U . . .
H58C H -0.2210 0.3330 1.0192 0.066 Uiso 1 1 calc R U . . .
C59 C 0.2380(5) 0.3749(4) 0.9353(3) 0.021(2) Uani 1 1 d . . . . .
H59 H 0.1959 0.3562 0.9565 0.025 Uiso 1 1 calc R U . . .
C60 C 0.2573(5) 0.4291(4) 0.9393(3) 0.026(2) Uani 1 1 d . . . . .
H60 H 0.2311 0.4457 0.9641 0.032 Uiso 1 1 calc R U . . .
C61 C 0.3144(5) 0.4591(4) 0.9076(3) 0.028(2) Uani 1 1 d . . . . .
H61 H 0.3260 0.4976 0.9093 0.034 Uiso 1 1 calc R U . . .
C62 C 0.3548(5) 0.4320(4) 0.8730(3) 0.025(2) Uani 1 1 d . . . . .
H62 H 0.3959 0.4508 0.8510 0.030 Uiso 1 1 calc R U . . .
C63 C 0.3342(5) 0.3771(4) 0.8710(3) 0.016(2) Uani 1 1 d . . . . .
C64 C 0.3783(4) 0.3426(4) 0.8366(3) 0.0119(19) Uani 1 1 d . . . . .
C65 C 0.4633(4) 0.3479(4) 0.7716(3) 0.0143(19) Uani 1 1 d . . . . .
C66 C 0.4070(4) 0.2531(4) 0.8076(3) 0.0119(19) Uani 1 1 d . . . . .
C67 C 0.4715(5) 0.1940(4) 0.8359(3) 0.0142(19) Uani 1 1 d . U . . .
C68 C 0.5475(5) 0.1991(4) 0.8473(3) 0.018(2) Uani 1 1 d . . . . .
H68 H 0.5640 0.2396 0.8353 0.022 Uiso 1 1 calc R U . . .
C69 C 0.5977(5) 0.1452(4) 0.8760(3) 0.024(2) Uani 1 1 d . . . . .
H69 H 0.6495 0.1482 0.8840 0.029 Uiso 1 1 calc R U . . .
C70 C 0.5737(5) 0.0868(4) 0.8931(3) 0.020(2) Uani 1 1 d . . . . .
H70 H 0.6077 0.0490 0.9134 0.025 Uiso 1 1 calc R U . . .
C71 C 0.4979(5) 0.0846(4) 0.8800(3) 0.021(2) Uani 1 1 d . . . . .
H71 H 0.4816 0.0440 0.8907 0.025 Uiso 1 1 calc R U . . .
C72 C 0.5072(4) 0.3877(4) 0.7308(3) 0.0126(19) Uani 1 1 d . . . . .
C73 C 0.5284(5) 0.4438(4) 0.7299(3) 0.021(2) Uani 1 1 d . . . . .
H73 H 0.5175 0.4577 0.7562 0.025 Uiso 1 1 calc R U . . .
C74 C 0.5656(5) 0.4793(4) 0.6901(3) 0.030(2) Uani 1 1 d . . . . .
H74 H 0.5830 0.5169 0.6891 0.036 Uiso 1 1 calc R U . . .
C75 C 0.5773(5) 0.4597(4) 0.6517(3) 0.025(2) Uani 1 1 d . . . . .
H75 H 0.5998 0.4849 0.6236 0.030 Uiso 1 1 calc R U . . .
C76 C 0.5558(5) 0.4030(4) 0.6551(3) 0.024(2) Uani 1 1 d . . . . .
H76 H 0.5655 0.3885 0.6290 0.029 Uiso 1 1 calc R U . . .
C77 C 0.3349(6) 0.3386(6) 0.6683(3) 0.061(4) Uani 1 1 d D . . . .
H77 H 0.3724 0.3695 0.6528 0.073 Uiso 0.542(11) 1 calc R U P A 1
H77' H 0.2946 0.3149 0.6646 0.073 Uiso 0.458(11) 1 calc R U P A 2
C78 C 0.2752(5) 0.3749(4) 0.6993(3) 0.041(3) Uani 1 1 d . . . . .
H78A H 0.2376 0.4157 0.6813 0.062 Uiso 1 1 calc R U . . .
H78B H 0.3094 0.3860 0.7167 0.062 Uiso 1 1 calc R U . . .
H78C H 0.2396 0.3466 0.7201 0.062 Uiso 1 1 calc R U . . .
C79 C 0.2994(11) 0.3385(9) 0.6313(5) 0.041(4) Uani 0.542(11) 1 d D U P A 1
H79A H 0.3446 0.3359 0.6062 0.061 Uiso 0.542(11) 1 calc R U P A 1
H79B H 0.2533 0.3794 0.6218 0.061 Uiso 0.542(11) 1 calc R U P A 1
H79C H 0.2752 0.3001 0.6399 0.061 Uiso 0.542(11) 1 calc R U P A 1
C79' C 0.3615(13) 0.3646(10) 0.6222(5) 0.041(4) Uani 0.458(11) 1 d D U P A 2
H79D H 0.4014 0.3914 0.6192 0.061 Uiso 0.458(11) 1 calc R U P A 2
H79E H 0.3108 0.3923 0.6059 0.061 Uiso 0.458(11) 1 calc R U P A 2
H79F H 0.3909 0.3280 0.6095 0.061 Uiso 0.458(11) 1 calc R U P A 2
C80 C 0.7428(5) 0.8690(4) 0.5352(3) 0.020(2) Uani 1 1 d . . . . .
C81 C 0.6719(5) 0.9262(4) 0.5102(3) 0.029(2) Uani 1 1 d . . . . .
C82 C 0.7041(6) 0.9525(5) 0.4602(3) 0.043(3) Uani 1 1 d . . . . .
H82A H 0.7563 0.9670 0.4581 0.065 Uiso 1 1 calc R U . . .
H82B H 0.6589 0.9901 0.4447 0.065 Uiso 1 1 calc R U . . .
H82C H 0.7177 0.9172 0.4460 0.065 Uiso 1 1 calc R U . . .
C83 C 0.6530(6) 0.9816(4) 0.5319(3) 0.049(3) Uani 1 1 d . . . . .
H83A H 0.6283 0.9667 0.5633 0.074 Uiso 1 1 calc R U . . .
H83B H 0.6117 1.0209 0.5149 0.074 Uiso 1 1 calc R U . . .
H83C H 0.7070 0.9928 0.5316 0.074 Uiso 1 1 calc R U . . .
C84 C 0.5924(5) 0.9040(5) 0.5125(3) 0.048(3) Uani 1 1 d . . . . .
H84A H 0.6089 0.8632 0.5038 0.072 Uiso 1 1 calc R U . . .
H84B H 0.5522 0.9387 0.4917 0.072 Uiso 1 1 calc R U . . .
H84C H 0.5642 0.8955 0.5434 0.072 Uiso 1 1 calc R U . . .
C85 C 0.8732(5) 0.6748(5) 0.5275(3) 0.026(2) Uani 1 1 d . . . . .
C86 C 0.8675(7) 0.6387(5) 0.4951(4) 0.045(3) Uani 1 1 d . . . . .
C87 C 0.8222(7) 0.5831(5) 0.5205(4) 0.078(4) Uani 1 1 d . . . . .
H87A H 0.7625 0.6027 0.5310 0.116 Uiso 1 1 calc R U . . .
H87B H 0.8536 0.5531 0.5467 0.116 Uiso 1 1 calc R U . . .
H87C H 0.8217 0.5583 0.5002 0.116 Uiso 1 1 calc R U . . .
C88 C 0.9616(7) 0.6090(6) 0.4793(4) 0.083(4) Uani 1 1 d . . . . .
H88A H 0.9625 0.5843 0.4586 0.124 Uiso 1 1 calc R U . . .
H88B H 0.9924 0.5789 0.5056 0.124 Uiso 1 1 calc R U . . .
H88C H 0.9900 0.6448 0.4637 0.124 Uiso 1 1 calc R U . . .
C89 C 0.8194(6) 0.6860(5) 0.4548(3) 0.048(3) Uani 1 1 d . . . . .
H89A H 0.7588 0.7034 0.4650 0.072 Uiso 1 1 calc R U . . .
H89B H 0.8220 0.6623 0.4332 0.072 Uiso 1 1 calc R U . . .
H89C H 0.8463 0.7228 0.4401 0.072 Uiso 1 1 calc R U . . .
C90 C 1.0676(6) 0.6566(5) 0.5707(3) 0.033(3) Uani 1 1 d . . . . .
C91 C 1.1604(6) 0.6161(5) 0.5628(3) 0.050(3) Uani 1 1 d . . . . .
C92 C 1.1789(7) 0.5504(6) 0.5993(4) 0.092(4) Uani 1 1 d . U . . .
H92A H 1.2416 0.5331 0.6012 0.137 Uiso 1 1 calc R U . . .
H92B H 1.1570 0.5189 0.5919 0.137 Uiso 1 1 calc R U . . .
H92C H 1.1503 0.5562 0.6284 0.137 Uiso 1 1 calc R U . . .
C93 C 1.2204(6) 0.6565(6) 0.5659(4) 0.095(5) Uani 1 1 d . . . . .
H93A H 1.2022 0.7022 0.5461 0.143 Uiso 1 1 calc R U . . .
H93B H 1.2802 0.6362 0.5563 0.143 Uiso 1 1 calc R U . . .
H93C H 1.2166 0.6568 0.5972 0.143 Uiso 1 1 calc R U . . .
C94 C 1.1761(6) 0.6079(6) 0.5160(4) 0.092(5) Uani 1 1 d . . . . .
H94A H 1.1396 0.5811 0.5141 0.137 Uiso 1 1 calc R U . . .
H94B H 1.2372 0.5856 0.5103 0.137 Uiso 1 1 calc R U . . .
H94C H 1.1615 0.6516 0.4934 0.137 Uiso 1 1 calc R U . . .
C95 C 1.0567(6) 0.8686(5) 0.5214(4) 0.036(3) Uani 1 1 d . . . . .
C96 C 1.1124(6) 0.8844(5) 0.5491(3) 0.051(3) Uani 1 1 d D . . . .
C97 C 1.1789(9) 0.9206(8) 0.5210(5) 0.050(4) Uani 0.640(9) 1 d D U P B 1
H97A H 1.1502 0.9677 0.5082 0.075 Uiso 0.640(9) 1 calc R U P B 1
H97B H 1.2068 0.9015 0.4964 0.075 Uiso 0.640(9) 1 calc R U P B 1
H97C H 1.2228 0.9159 0.5402 0.075 Uiso 0.640(9) 1 calc R U P B 1
C98 C 1.0622(10) 0.9138(8) 0.5858(5) 0.050(4) Uani 0.640(9) 1 d D U P B 1
H98A H 1.1023 0.9128 0.6058 0.076 Uiso 0.640(9) 1 calc R U P B 1
H98B H 1.0213 0.8878 0.6034 0.076 Uiso 0.640(9) 1 calc R U P B 1
H98C H 1.0302 0.9598 0.5721 0.076 Uiso 0.640(9) 1 calc R U P B 1
C99 C 1.1699(8) 0.8168(7) 0.5753(5) 0.055(4) Uani 0.640(9) 1 d D U P B 1
H99A H 1.2078 0.8243 0.5927 0.083 Uiso 0.640(9) 1 calc R U P B 1
H99B H 1.2053 0.7938 0.5538 0.083 Uiso 0.640(9) 1 calc R U P B 1
H99C H 1.1330 0.7895 0.5959 0.083 Uiso 0.640(9) 1 calc R U P B 1
C97' C 1.0795(15) 0.9601(7) 0.5283(8) 0.056(5) Uani 0.360(9) 1 d D U P B 2
H97D H 1.1120 0.9744 0.4989 0.084 Uiso 0.360(9) 1 calc R U P B 2
H97E H 1.0877 0.9824 0.5486 0.084 Uiso 0.360(9) 1 calc R U P B 2
H97F H 1.0178 0.9717 0.5242 0.084 Uiso 0.360(9) 1 calc R U P B 2
C98' C 1.081(2) 0.8726(16) 0.5986(5) 0.055(5) Uani 0.360(9) 1 d D U P B 2
H98D H 1.0945 0.8248 0.6142 0.082 Uiso 0.360(9) 1 calc R U P B 2
H98E H 1.0181 0.8917 0.6018 0.082 Uiso 0.360(9) 1 calc R U P B 2
H98F H 1.1097 0.8938 0.6120 0.082 Uiso 0.360(9) 1 calc R U P B 2
C99' C 1.2033(11) 0.8742(16) 0.5257(10) 0.055(5) Uani 0.360(9) 1 d D U P B 2
H99D H 1.2280 0.9093 0.5255 0.082 Uiso 0.360(9) 1 calc R U P B 2
H99E H 1.2016 0.8756 0.4944 0.082 Uiso 0.360(9) 1 calc R U P B 2
H99F H 1.2393 0.8309 0.5418 0.082 Uiso 0.360(9) 1 calc R U P B 2
C100 C 0.8423(6) 0.5351(4) 0.6653(3) 0.031(2) Uani 1 1 d . . . . .
C101 C 0.8756(6) 0.4614(4) 0.6718(4) 0.038(3) Uani 1 1 d . . . . .
C102 C 0.8111(7) 0.4363(5) 0.6597(4) 0.088(4) Uani 1 1 d . U . . .
H10D H 0.7609 0.4373 0.6824 0.131 Uiso 1 1 calc R U . . .
H10E H 0.8375 0.3906 0.6590 0.131 Uiso 1 1 calc R U . . .
H10F H 0.7924 0.4644 0.6299 0.131 Uiso 1 1 calc R U . . .
C103 C 0.9587(7) 0.4484(6) 0.6415(5) 0.117(6) Uani 1 1 d . . . . .
H10G H 0.9947 0.4037 0.6551 0.175 Uiso 1 1 calc R U . . .
H10H H 0.9902 0.4812 0.6382 0.175 Uiso 1 1 calc R U . . .
H10I H 0.9449 0.4518 0.6117 0.175 Uiso 1 1 calc R U . . .
C104 C 0.8948(8) 0.4281(6) 0.7194(4) 0.101(5) Uani 1 1 d . U . . .
H10J H 0.9202 0.3805 0.7239 0.151 Uiso 1 1 calc R U . . .
H10K H 0.8412 0.4348 0.7393 0.151 Uiso 1 1 calc R U . . .
H10L H 0.9359 0.4469 0.7264 0.151 Uiso 1 1 calc R U . . .
C105 C 0.5521(6) 0.6927(4) 0.6005(3) 0.024(2) Uani 1 1 d . U . . .
C106 C 0.5253(6) 0.7021(5) 0.5538(3) 0.033(2) Uani 1 1 d . . . . .
C107 C 0.5065(9) 0.6371(6) 0.5585(4) 0.112(6) Uani 1 1 d . . . . .
H10M H 0.4823 0.6410 0.5312 0.167 Uiso 1 1 calc R U . . .
H10N H 0.4648 0.6269 0.5849 0.167 Uiso 1 1 calc R U . . .
H10O H 0.5603 0.6015 0.5626 0.167 Uiso 1 1 calc R U . . .
C108 C 0.4439(7) 0.7603(6) 0.5435(3) 0.078(4) Uani 1 1 d . . . . .
H10P H 0.4550 0.8003 0.5455 0.117 Uiso 1 1 calc R U . . .
H10Q H 0.3955 0.7495 0.5656 0.117 Uiso 1 1 calc R U . . .
H10R H 0.4293 0.7684 0.5129 0.117 Uiso 1 1 calc R U . . .
C109 C 0.5965(7) 0.7155(6) 0.5165(3) 0.074(4) Uani 1 1 d . . . . .
H10S H 0.6112 0.7555 0.5157 0.111 Uiso 1 1 calc R U . . .
H10T H 0.5768 0.7219 0.4874 0.111 Uiso 1 1 calc R U . . .
H10U H 0.6478 0.6776 0.5223 0.111 Uiso 1 1 calc R U . . .
C110 C 0.3786(5) 0.5948(4) 0.7356(3) 0.027(2) Uani 1 1 d . . . . .
C111 C 0.3004(5) 0.5768(5) 0.7270(3) 0.030(2) Uani 1 1 d . U . . .
C112 C 0.2346(5) 0.6417(4) 0.7056(3) 0.050(3) Uani 1 1 d . . . . .
H11A H 0.1825 0.6318 0.7014 0.076 Uiso 1 1 calc R U . . .
H11B H 0.2600 0.6649 0.6762 0.076 Uiso 1 1 calc R U . . .
H11C H 0.2192 0.6698 0.7256 0.076 Uiso 1 1 calc R U . . .
C113 C 0.3291(7) 0.5394(6) 0.6914(4) 0.104(6) Uani 1 1 d . . . . .
H11D H 0.3691 0.4962 0.7041 0.156 Uiso 1 1 calc R U . . .
H11E H 0.3583 0.5654 0.6646 0.156 Uiso 1 1 calc R U . . .
H11F H 0.2782 0.5329 0.6829 0.156 Uiso 1 1 calc R U . . .
C114 C 0.2627(8) 0.5371(6) 0.7691(4) 0.118(5) Uani 1 1 d . U . . .
H11G H 0.2313 0.5656 0.7879 0.178 Uiso 1 1 calc R U . . .
H11H H 0.3090 0.5017 0.7854 0.178 Uiso 1 1 calc R U . . .
H11I H 0.2226 0.5175 0.7619 0.178 Uiso 1 1 calc R U . . .
C115 C 0.5721(6) 0.4930(4) 0.8335(3) 0.029(2) Uani 1 1 d . . . . .
C116 C 0.6402(6) 0.4283(4) 0.8529(3) 0.038(3) Uani 1 1 d . . . . .
C117 C 0.6013(7) 0.3811(6) 0.8889(4) 0.119(5) Uani 1 1 d . U . . .
H11J H 0.6420 0.3369 0.8950 0.179 Uiso 1 1 calc R U . . .
H11K H 0.5479 0.3797 0.8796 0.179 Uiso 1 1 calc R U . . .
H11L H 0.5878 0.3949 0.9164 0.179 Uiso 1 1 calc R U . . .
C118 C 0.7067(6) 0.4457(5) 0.8697(3) 0.063(4) Uani 1 1 d . . . . .
H11M H 0.6806 0.4630 0.8953 0.094 Uiso 1 1 calc R U . . .
H11N H 0.7292 0.4796 0.8453 0.094 Uiso 1 1 calc R U . . .
H11O H 0.7543 0.4060 0.8796 0.094 Uiso 1 1 calc R U . . .
C119 C 0.6833(9) 0.3995(7) 0.8153(5) 0.141(6) Uani 1 1 d . U . . .
H11P H 0.7220 0.3555 0.8278 0.211 Uiso 1 1 calc R U . . .
H11Q H 0.7170 0.4286 0.7937 0.211 Uiso 1 1 calc R U . . .
H11R H 0.6392 0.3955 0.7999 0.211 Uiso 1 1 calc R U . . .
C120 C 0.2994(5) 0.6957(4) 0.8258(3) 0.023(2) Uani 1 1 d . . . . .
C121 C 0.2109(5) 0.7046(4) 0.8508(3) 0.023(2) Uani 1 1 d . . . . .
C122 C 0.1984(5) 0.6386(4) 0.8835(3) 0.048(3) Uani 1 1 d . . . . .
H12A H 0.2004 0.6086 0.8664 0.072 Uiso 1 1 calc R U . . .
H12B H 0.1421 0.6463 0.9013 0.072 Uiso 1 1 calc R U . . .
H12C H 0.2446 0.6186 0.9039 0.072 Uiso 1 1 calc R U . . .
C123 C 0.1433(5) 0.7351(5) 0.8171(3) 0.047(3) Uani 1 1 d . . . . .
H12D H 0.1489 0.7792 0.7983 0.070 Uiso 1 1 calc R U . . .
H12E H 0.0853 0.7389 0.8333 0.070 Uiso 1 1 calc R U . . .
H12F H 0.1518 0.7068 0.7977 0.070 Uiso 1 1 calc R U . . .
C124 C 0.2011(5) 0.7523(4) 0.8788(3) 0.039(3) Uani 1 1 d . . . . .
H12G H 0.2480 0.7350 0.8987 0.058 Uiso 1 1 calc R U . . .
H12H H 0.1452 0.7558 0.8971 0.058 Uiso 1 1 calc R U . . .
H12I H 0.2039 0.7962 0.8582 0.058 Uiso 1 1 calc R U . . .
C125 C 0.9082(5) 0.7140(4) 0.6968(3) 0.022(2) Uani 1 1 d . . . . .
C126 C 0.9640(5) 0.7191(4) 0.7288(3) 0.020(2) Uani 1 1 d . . . . .
C127 C 0.9121(5) 0.7639(4) 0.7571(3) 0.028(2) Uani 1 1 d . . . . .
H12J H 0.8840 0.8072 0.7371 0.043 Uiso 1 1 calc R U . . .
H12K H 0.9510 0.7695 0.7749 0.043 Uiso 1 1 calc R U . . .
H12L H 0.8679 0.7437 0.7775 0.043 Uiso 1 1 calc R U . . .
C128 C 1.0059(5) 0.6504(4) 0.7590(3) 0.023(2) Uani 1 1 d . . . . .
H12M H 0.9606 0.6294 0.7773 0.035 Uiso 1 1 calc R U . . .
H12N H 1.0419 0.6545 0.7790 0.035 Uiso 1 1 calc R U . . .
H12O H 1.0419 0.6231 0.7402 0.035 Uiso 1 1 calc R U . . .
C129 C 1.0328(5) 0.7515(4) 0.6966(3) 0.032(2) Uani 1 1 d . . . . .
H12P H 1.0645 0.7240 0.6771 0.049 Uiso 1 1 calc R U . . .
H12Q H 1.0733 0.7553 0.7144 0.049 Uiso 1 1 calc R U . . .
H12R H 1.0043 0.7958 0.6779 0.049 Uiso 1 1 calc R U . . .
C130 C 0.9371(7) 0.8398(6) 0.4266(4) 0.057(3) Uani 1 1 d . . . . .
H130 H 0.8784 0.8315 0.4337 0.068 Uiso 1 1 calc R U . . .
C131 C 0.9271(8) 0.9153(6) 0.4048(4) 0.111(6) Uani 1 1 d . . . . .
H13D H 0.8925 0.9389 0.4261 0.166 Uiso 1 1 calc R U . . .
H13E H 0.8980 0.9309 0.3770 0.166 Uiso 1 1 calc R U . . .
H13F H 0.9845 0.9240 0.3975 0.166 Uiso 1 1 calc R U . . .
C132 C 0.9895(8) 0.8022(7) 0.3958(4) 0.105(6) Uani 1 1 d . . . . .
H13G H 1.0461 0.8121 0.3872 0.158 Uiso 1 1 calc R U . . .
H13H H 0.9595 0.8149 0.3686 0.158 Uiso 1 1 calc R U . . .
H13I H 0.9976 0.7546 0.4111 0.158 Uiso 1 1 calc R U . . .
C133 C 0.5047(5) 0.6852(4) 0.8551(3) 0.021(2) Uani 1 1 d . . . . .
C134 C 0.5229(5) 0.6886(4) 0.8998(3) 0.028(2) Uani 1 1 d . . . . .
C135 C 0.5881(6) 0.6242(4) 0.9236(3) 0.043(3) Uani 1 1 d . . . . .
H13J H 0.5619 0.5869 0.9322 0.064 Uiso 1 1 calc R U . . .
H13K H 0.6037 0.6288 0.9507 0.064 Uiso 1 1 calc R U . . .
H13L H 0.6403 0.6160 0.9029 0.064 Uiso 1 1 calc R U . . .
C136 C 0.4363(5) 0.6949(5) 0.9291(3) 0.045(3) Uani 1 1 d . . . . .
H13M H 0.3944 0.7356 0.9140 0.067 Uiso 1 1 calc R U . . .
H13N H 0.4446 0.6968 0.9586 0.067 Uiso 1 1 calc R U . . .
H13O H 0.4146 0.6565 0.9334 0.067 Uiso 1 1 calc R U . . .
C137 C 0.5565(5) 0.7491(4) 0.8912(3) 0.037(3) Uani 1 1 d . . . . .
H13P H 0.6143 0.7426 0.8748 0.056 Uiso 1 1 calc R U . . .
H13Q H 0.5597 0.7551 0.9202 0.056 Uiso 1 1 calc R U . . .
H13R H 0.5170 0.7886 0.8731 0.056 Uiso 1 1 calc R U . . .
C138 C 0.3474(6) 0.8122(4) 0.6674(3) 0.035(3) Uani 1 1 d . . . . .
H138 H 0.3436 0.7876 0.6468 0.042 Uiso 1 1 calc R U . . .
C139 C 0.3878(7) 0.8679(5) 0.6394(3) 0.072(4) Uani 1 1 d . . . . .
H13S H 0.3837 0.8974 0.6573 0.107 Uiso 1 1 calc R U . . .
H13T H 0.3571 0.8931 0.6122 0.107 Uiso 1 1 calc R U . . .
H13U H 0.4489 0.8494 0.6305 0.107 Uiso 1 1 calc R U . . .
C140 C 0.2563(6) 0.8384(5) 0.6866(4) 0.066(4) Uani 1 1 d . . . . .
H14D H 0.2316 0.8012 0.7041 0.100 Uiso 1 1 calc R U . . .
H14E H 0.2207 0.8672 0.6618 0.100 Uiso 1 1 calc R U . . .
H14F H 0.2576 0.8639 0.7064 0.100 Uiso 1 1 calc R U . . .
C141 C 0.3051(5) 0.8906(4) 0.7771(3) 0.031(2) Uani 1 1 d . . . . .
H141 H 0.2632 0.8658 0.7893 0.037 Uiso 1 1 calc R U . . .
C142 C 0.2835(5) 0.9560(4) 0.7757(3) 0.025(2) Uani 1 1 d . . . . .
H142 H 0.2266 0.9763 0.7861 0.030 Uiso 1 1 calc R U . . .
C143 C 0.3445(5) 0.9926(4) 0.7593(3) 0.023(2) Uani 1 1 d . . . . .
H143 H 0.3309 1.0374 0.7592 0.028 Uiso 1 1 calc R U . . .
C144 C 0.4246(5) 0.9623(4) 0.7432(3) 0.019(2) Uani 1 1 d . . . . .
H144 H 0.4674 0.9863 0.7315 0.022 Uiso 1 1 calc R U . . .
C145 C 0.4441(5) 0.8962(4) 0.7438(3) 0.0157(19) Uani 1 1 d . . . . .
C146 C 0.5268(5) 0.8622(4) 0.7237(3) 0.0139(19) Uani 1 1 d . . . . .
C147 C 0.6476(5) 0.8695(4) 0.6770(3) 0.0137(19) Uani 1 1 d . . . . .
C148 C 0.6131(4) 0.7649(4) 0.7036(3) 0.0124(19) Uani 1 1 d . . . . .
C149 C 0.6710(4) 0.7116(4) 0.7403(3) 0.015(2) Uani 1 1 d . . . . .
C150 C 0.6837(4) 0.7227(4) 0.7789(3) 0.017(2) Uani 1 1 d . . . . .
H150 H 0.6556 0.7639 0.7845 0.021 Uiso 1 1 calc R U . . .
C151 C 0.7379(5) 0.6731(4) 0.8091(3) 0.023(2) Uani 1 1 d . . . . .
H151 H 0.7479 0.6797 0.8358 0.027 Uiso 1 1 calc R U . . .
C152 C 0.7771(5) 0.6136(4) 0.7998(3) 0.022(2) Uani 1 1 d . . . . .
H152 H 0.8137 0.5783 0.8203 0.027 Uiso 1 1 calc R U . . .
C153 C 0.7627(5) 0.6061(4) 0.7604(3) 0.026(2) Uani 1 1 d . . . . .
H153 H 0.7908 0.5655 0.7539 0.031 Uiso 1 1 calc R U . . .
C154 C 0.7074(5) 0.9112(4) 0.6507(3) 0.0151(19) Uani 1 1 d . . . . .
C155 C 0.6945(5) 0.9750(4) 0.6519(3) 0.019(2) Uani 1 1 d . . . . .
H155 H 0.6447 0.9948 0.6684 0.023 Uiso 1 1 calc R U . . .
C156 C 0.7547(5) 1.0097(4) 0.6288(3) 0.021(2) Uani 1 1 d . . . . .
H156 H 0.7480 1.0533 0.6297 0.025 Uiso 1 1 calc R U . . .
C157 C 0.8246(5) 0.9801(4) 0.6044(3) 0.026(2) Uani 1 1 d . . . . .
H157 H 0.8668 1.0030 0.5879 0.031 Uiso 1 1 calc R U . . .
C158 C 0.8330(5) 0.9164(4) 0.6040(3) 0.019(2) Uani 1 1 d . . . . .
H158 H 0.8813 0.8965 0.5867 0.023 Uiso 1 1 calc R U . . .
C159 C 0.9717(11) 0.9390(9) 0.7052(5) 0.182(9) Uani 1 1 d . . . . .
H15D H 0.9190 0.9274 0.7037 0.273 Uiso 1 1 calc R U . . .
H15E H 1.0157 0.8984 0.7184 0.273 Uiso 1 1 calc R U . . .
H15F H 0.9936 0.9615 0.6747 0.273 Uiso 1 1 calc R U . . .
C160 C 0.9519(15) 0.9828(11) 0.7333(8) 0.202(12) Uani 1 1 d . . . . .
H160 H 0.9412 0.9467 0.7613 0.242 Uiso 1 1 calc R U . . .
C161 C 1.0240(11) 0.9841(13) 0.7477(8) 0.287(19) Uani 1 1 d . . . . .
H16A H 1.0621 1.0021 0.7216 0.430 Uiso 1 1 calc R U . . .
H16B H 1.0542 0.9390 0.7643 0.430 Uiso 1 1 calc R U . . .
H16C H 1.0081 1.0122 0.7677 0.430 Uiso 1 1 calc R U . . .
N1 N 0.2776(4) 0.3482(3) 0.9022(2) 0.0153(16) Uani 1 1 d . . . . .
N2 N 0.3558(4) 0.2915(3) 0.8376(2) 0.0144(16) Uani 1 1 d . . . . .
N3 N 0.4473(4) 0.1376(3) 0.8529(2) 0.0151(16) Uani 1 1 d . . . . .
N4 N 0.4545(4) 0.2927(3) 0.7693(2) 0.0115(15) Uani 1 1 d . . . . .
N5 N 0.5215(4) 0.3674(3) 0.6939(2) 0.0151(16) Uani 1 1 d . . . . .
N6 N 0.4341(4) 0.3740(3) 0.8056(2) 0.0171(17) Uani 1 1 d . . . . .
N7 N 0.3851(4) 0.8607(3) 0.7614(2) 0.0191(17) Uani 1 1 d . . . . .
N8 N 0.5356(4) 0.8001(3) 0.7270(2) 0.0147(16) Uani 1 1 d . . . . .
N9 N 0.5810(4) 0.8988(3) 0.7026(2) 0.0151(16) Uani 1 1 d . . . . .
N10 N 0.6662(4) 0.8099(3) 0.6741(2) 0.0137(16) Uani 1 1 d . . . . .
N11 N 0.7104(4) 0.6543(3) 0.7309(2) 0.0184(17) Uani 1 1 d . . . . .
N12 N 0.7766(4) 0.8819(3) 0.6268(2) 0.0149(16) Uani 1 1 d . . . . .
O1 O 0.1857(3) 0.2310(2) 0.94537(16) 0.0147(13) Uani 1 1 d . . . . .
O2 O 0.2653(3) 0.1805(2) 0.88112(16) 0.0142(13) Uani 1 1 d . . . . .
O3 O 0.3819(3) 0.1103(2) 0.78175(17) 0.0178(13) Uani 1 1 d . . . . .
O4 O 0.5061(3) 0.1806(2) 0.73396(17) 0.0151(13) Uani 1 1 d . . . . .
O5 O 0.3535(3) 0.2299(2) 0.79073(17) 0.0146(13) Uani 1 1 d . . . . .
O6 O 0.0144(3) 0.2409(3) 0.92301(18) 0.0220(14) Uani 1 1 d . . . . .
O7 O 0.1030(3) 0.1416(3) 0.92382(18) 0.0224(14) Uani 1 1 d . . . . .
O8 O 0.0579(3) 0.1881(3) 1.01460(17) 0.0214(14) Uani 1 1 d . . . . .
O9 O 0.1718(3) 0.1035(3) 1.00739(18) 0.0208(14) Uani 1 1 d . . . . .
O10 O 0.0608(3) 0.3545(3) 0.91134(17) 0.0191(13) Uani 1 1 d . . . . .
O11 O 0.1609(3) 0.3248(3) 0.85743(17) 0.0190(13) Uani 1 1 d . . . . .
O12 O 0.0978(3) 0.3084(3) 1.00609(18) 0.0197(14) Uani 1 1 d . . . . .
O13 O -0.0155(3) 0.3098(3) 1.05808(18) 0.0287(16) Uani 1 1 d . . . . .
O14 O 0.2570(3) 0.0469(3) 0.93869(18) 0.0229(14) Uani 1 1 d . . . . .
O15 O 0.3265(3) 0.0500(3) 0.87016(19) 0.0235(14) Uani 1 1 d . . . . .
O16 O 0.2127(3) 0.1681(3) 0.80392(19) 0.0194(14) Uani 1 1 d . . . . .
O17 O 0.2552(3) 0.2159(3) 0.73200(18) 0.0209(14) Uani 1 1 d . . . . .
O18 O 0.3966(3) 0.1567(3) 0.68371(18) 0.0239(15) Uani 1 1 d . . . . .
O19 O 0.5324(3) 0.0939(2) 0.68007(17) 0.0191(14) Uani 1 1 d . . . . .
O20 O 0.5676(3) 0.0423(2) 0.77581(17) 0.0190(14) Uani 1 1 d . . . . .
O21 O 0.6869(3) 0.0219(2) 0.73194(18) 0.0206(14) Uani 1 1 d . . . . .
O22 O 0.6536(3) 0.1648(3) 0.65993(18) 0.0250(15) Uani 1 1 d . . . . .
O23 O 0.5700(3) 0.2685(3) 0.64704(18) 0.0248(15) Uani 1 1 d . . . . .
O24 O 0.6819(3) 0.1352(3) 0.74943(18) 0.0217(14) Uani 1 1 d . . . . .
O25 O 0.6337(3) 0.2458(3) 0.73016(18) 0.0197(14) Uani 1 1 d . . . . .
O26 O 0.3306(3) 0.1207(3) 0.96861(17) 0.0202(14) Uani 1 1 d . . . . .
O27 O 0.3634(3) 0.2169(3) 0.93232(17) 0.0186(13) Uani 1 1 d . . . . .
O28 O -0.0594(3) 0.3022(3) 0.98678(18) 0.0235(14) Uani 1 1 d . . . . .
H28 H -0.0604 0.3296 1.0086 0.028 Uiso 1 1 d R U . . .
O29 O 0.3962(3) 0.2825(3) 0.69230(17) 0.0198(14) Uani 1 1 d . . . . .
O30 O 0.8896(3) 0.7568(2) 0.59582(16) 0.0154(13) Uani 1 1 d . . . . .
O31 O 0.7726(3) 0.6959(3) 0.63982(17) 0.0204(14) Uani 1 1 d . . . . .
O32 O 0.5930(3) 0.6075(2) 0.69907(17) 0.0196(14) Uani 1 1 d . . . . .
O33 O 0.4893(3) 0.6734(2) 0.75981(17) 0.0158(13) Uani 1 1 d . . . . .
O34 O 0.5911(3) 0.7346(2) 0.67770(17) 0.0152(13) Uani 1 1 d . . . . .
O35 O 0.8207(4) 0.8631(3) 0.51959(18) 0.0279(15) Uani 1 1 d . . . . .
O36 O 0.7165(3) 0.8310(3) 0.57297(19) 0.0229(14) Uani 1 1 d . . . . .
O37 O 0.8779(4) 0.7339(3) 0.51086(19) 0.0303(16) Uani 1 1 d . . . . .
O38 O 0.8778(4) 0.6422(3) 0.5688(2) 0.0278(15) Uani 1 1 d . . . . .
O39 O 1.0413(4) 0.7103(3) 0.5402(2) 0.0332(16) Uani 1 1 d . . . . .
O40 O 1.0233(3) 0.6331(3) 0.60621(19) 0.0274(15) Uani 1 1 d . . . . .
O41 O 0.9975(3) 0.8418(3) 0.54519(18) 0.0277(15) Uani 1 1 d . . . . .
O42 O 1.0748(4) 0.8792(4) 0.4803(2) 0.058(2) Uani 1 1 d . . . . .
O43 O 0.9339(3) 0.6643(3) 0.68158(18) 0.0228(14) Uani 1 1 d . . . . .
O44 O 0.8419(3) 0.7618(3) 0.68542(18) 0.0197(14) Uani 1 1 d . . . . .
O45 O 0.8978(3) 0.5678(3) 0.65727(19) 0.0277(15) Uani 1 1 d . . . . .
O46 O 0.7608(4) 0.5614(3) 0.6698(2) 0.0322(16) Uani 1 1 d . . . . .
O47 O 0.6309(3) 0.6711(3) 0.60715(18) 0.0275(15) Uani 1 1 d . . . . .
O48 O 0.4911(4) 0.7062(3) 0.62944(18) 0.0290(15) Uani 1 1 d . . . . .
O49 O 0.5898(3) 0.5360(3) 0.7968(2) 0.0273(15) Uani 1 1 d . . . . .
O50 O 0.4981(4) 0.5065(3) 0.8549(2) 0.0292(16) Uani 1 1 d . . . . .
O51 O 0.4077(3) 0.6355(3) 0.7024(2) 0.0290(16) Uani 1 1 d . . . . .
O52 O 0.4073(3) 0.5687(3) 0.77396(19) 0.0243(15) Uani 1 1 d . . . . .
O53 O 0.3513(3) 0.6393(3) 0.83410(18) 0.0254(15) Uani 1 1 d . . . . .
O54 O 0.3164(3) 0.7472(3) 0.79539(19) 0.0280(15) Uani 1 1 d . . . . .
O55 O 0.5169(3) 0.6277(3) 0.85116(18) 0.0243(14) Uani 1 1 d . . . . .
O56 O 0.4735(3) 0.7384(3) 0.82513(19) 0.0282(15) Uani 1 1 d . . . . .
O57 O 0.9759(4) 0.8199(3) 0.4671(2) 0.0365(17) Uani 1 1 d . . . . .
H57 H 1.0045 0.8463 0.4709 0.044 Uiso 1 1 d R U . . .
O58 O 0.3999(3) 0.7669(3) 0.7016(2) 0.0300(16) Uani 1 1 d . . . . .
O59 O 0.8723(7) 1.0167(10) 0.7355(7) 0.280(12) Uani 1 1 d . . . . .
H59I H 0.8535 1.0290 0.7100 0.420 Uiso 1 1 calc R U . . .
O60 O 0.5907(11) 0.4764(10) 0.5401(6) 0.101(6) Uiso 0.5 1 d . . P C -1
H60A H 0.5687 0.4500 0.5619 0.152 Uiso 0.5 1 calc R U P C -1
C163 C 0.5404(13) 0.5002(12) 0.5043(7) 0.058(7) Uiso 0.5 1 d D . P C -1
H163 H 0.5560 0.4595 0.4945 0.070 Uiso 0.5 1 calc R U P C -1
C162 C 0.454(2) 0.4935(15) 0.5315(9) 0.124(12) Uiso 0.5 1 d D . P C -1
H16D H 0.4379 0.4571 0.5272 0.187 Uiso 0.5 1 calc R U P C -1
H16E H 0.4094 0.5350 0.5210 0.187 Uiso 0.5 1 calc R U P C -1
H16F H 0.4595 0.4843 0.5636 0.187 Uiso 0.5 1 calc R U P C -1
C164 C 0.599(2) 0.5386(18) 0.4692(11) 0.203(19) Uiso 0.5 1 d D . P C -1
H16G H 0.5688 0.5858 0.4596 0.304 Uiso 0.5 1 calc R U P C -1
H16H H 0.6145 0.5219 0.4429 0.304 Uiso 0.5 1 calc R U P C -1
H16I H 0.6520 0.5327 0.4825 0.304 Uiso 0.5 1 calc R U P C -1

loop_
_atom_site_aniso_label
_atom_site_aniso_U_11
_atom_site_aniso_U_22
_atom_site_aniso_U_33
_atom_site_aniso_U_23
_atom_site_aniso_U_13
_atom_site_aniso_U_12
Fe1 0.0172(6) 0.0175(7) 0.0158(8) -0.0001(6) -0.0003(5) -0.0054(5)
Fe2 0.0208(7) 0.0165(7) 0.0171(8) -0.0032(6) 0.0002(6) -0.0088(5)
Fe3 0.0166(6) 0.0131(7) 0.0149(8) -0.0024(6) -0.0007(5) -0.0054(5)
Fe4 0.0179(6) 0.0138(7) 0.0185(8) -0.0042(6) -0.0015(6) -0.0063(5)
Fe5 0.0175(6) 0.0207(7) 0.0169(8) -0.0060(6) -0.0030(5) -0.0064(5)
Fe6 0.0206(7) 0.0132(7) 0.0165(8) -0.0029(6) -0.0013(6) -0.0044(5)
Fe7 0.0213(7) 0.0128(7) 0.0162(8) -0.0022(6) -0.0004(6) -0.0065(5)
Fe8 0.0312(7) 0.0207(8) 0.0189(8) -0.0046(6) 0.0022(6) -0.0047(6)
Fe9 0.0170(6) 0.0152(7) 0.0193(8) -0.0047(6) -0.0026(6) -0.0016(5)
Fe10 0.0192(7) 0.0162(7) 0.0231(9) -0.0050(6) 0.0005(6) -0.0013(5)
Fe11 0.0206(7) 0.0166(7) 0.0272(9) -0.0091(6) -0.0007(6) -0.0058(6)
Fe12 0.0205(7) 0.0192(7) 0.0227(8) -0.0042(6) -0.0051(6) -0.0070(6)
Fe13 0.0184(7) 0.0150(7) 0.0256(9) -0.0054(6) -0.0027(6) -0.0050(5)
Fe14 0.0170(6) 0.0138(7) 0.0246(8) -0.0033(6) 0.0004(6) -0.0044(5)
C1 0.024(4) 0.025(4) 0.014(4) -0.003(3) -0.003(3) -0.009(3)
C2 0.023(5) 0.051(7) 0.024(6) -0.016(5) 0.000(4) -0.019(5)
C3 0.019(5) 0.056(7) 0.050(8) -0.021(6) -0.001(5) -0.008(5)
C4 0.057(7) 0.116(11) 0.039(8) -0.006(7) 0.001(6) -0.064(8)
C5 0.039(6) 0.033(6) 0.057(8) -0.015(6) -0.017(5) -0.014(5)
C6 0.021(4) 0.015(4) 0.023(4) -0.005(3) -0.008(3) -0.012(3)
C7 0.024(5) 0.021(5) 0.011(5) 0.008(4) -0.007(4) -0.009(4)
C8 0.026(5) 0.045(7) 0.018(6) -0.005(5) -0.004(4) 0.002(5)
C9 0.033(6) 0.040(6) 0.027(6) 0.005(5) 0.002(5) -0.022(5)
C10 0.046(6) 0.033(6) 0.009(6) 0.011(4) -0.003(4) -0.022(5)
C11 0.016(3) 0.014(4) 0.017(4) -0.001(3) -0.005(3) -0.011(3)
C12 0.029(5) 0.016(5) 0.016(6) -0.001(4) 0.002(4) -0.003(4)
C13 0.034(6) 0.024(6) 0.028(6) 0.009(5) 0.003(5) 0.004(4)
C14 0.091(9) 0.023(6) 0.024(7) 0.006(5) 0.002(6) -0.011(6)
C15 0.021(5) 0.050(7) 0.047(8) 0.020(6) -0.004(5) 0.002(5)
C16 0.023(5) 0.020(5) 0.020(6) 0.000(4) -0.006(4) -0.001(4)
C17 0.022(5) 0.035(6) 0.027(6) -0.012(5) 0.012(4) -0.011(4)
C18 0.040(6) 0.075(8) 0.025(7) -0.024(6) 0.001(5) -0.021(6)
C19 0.053(7) 0.069(9) 0.055(8) -0.037(7) 0.005(6) -0.025(6)
C20 0.046(6) 0.090(9) 0.024(7) -0.034(6) 0.011(5) -0.037(6)
C21 0.019(5) 0.020(5) 0.018(6) 0.002(5) -0.006(4) -0.009(4)
C22 0.016(4) 0.022(5) 0.021(6) -0.005(4) 0.005(4) -0.011(4)
C23 0.047(6) 0.023(6) 0.044(7) -0.008(5) 0.019(5) -0.005(5)
C24 0.024(5) 0.025(6) 0.075(8) -0.019(6) 0.001(5) -0.015(4)
C25 0.026(5) 0.015(5) 0.031(6) -0.006(4) 0.003(4) -0.002(4)
C26 0.025(5) 0.024(5) 0.023(6) -0.015(5) -0.007(5) -0.009(4)
C27 0.011(4) 0.033(6) 0.022(6) -0.003(5) -0.006(4) -0.006(4)
C28 0.031(6) 0.036(6) 0.044(7) -0.007(5) 0.002(5) -0.013(5)
C29 0.024(5) 0.040(7) 0.068(8) -0.029(6) -0.007(5) -0.003(5)
C30 0.032(6) 0.075(9) 0.037(7) 0.004(6) -0.019(5) -0.026(6)
C31 0.036(6) 0.016(5) 0.011(6) -0.001(4) -0.002(4) -0.016(4)
C32 0.041(6) 0.032(6) 0.021(6) -0.014(5) -0.006(5) -0.006(5)
C33 0.066(7) 0.046(7) 0.033(7) -0.030(6) -0.024(6) 0.006(6)
C34 0.069(7) 0.035(7) 0.047(8) -0.022(6) -0.028(6) -0.003(6)
C35 0.055(7) 0.055(8) 0.020(7) -0.006(6) -0.009(5) -0.015(6)
C36 0.026(4) 0.023(4) 0.019(4) -0.012(3) -0.008(3) -0.007(3)
C37 0.021(5) 0.015(5) 0.026(6) -0.004(4) -0.009(4) 0.002(4)
C38 0.038(6) 0.024(6) 0.030(6) 0.003(5) -0.015(5) -0.007(5)
C39 0.043(6) 0.015(5) 0.043(7) -0.012(5) -0.017(5) 0.004(4)
C40 0.035(6) 0.024(6) 0.045(7) -0.003(5) -0.011(5) -0.013(5)
C41 0.019(5) 0.027(6) 0.012(6) 0.003(5) 0.001(4) -0.011(4)
C42 0.039(6) 0.013(5) 0.021(6) -0.003(4) 0.007(5) -0.007(4)
C43 0.053(7) 0.045(7) 0.015(6) -0.002(5) 0.002(5) -0.013(6)
C44 0.049(7) 0.058(8) 0.033(7) 0.002(6) 0.012(5) -0.031(6)
C45 0.096(9) 0.032(7) 0.048(8) -0.005(6) 0.049(7) -0.008(6)
C46 0.019(5) 0.028(6) 0.010(5) -0.010(4) 0.001(4) -0.006(4)
C47 0.015(4) 0.025(5) 0.026(6) -0.006(5) -0.008(4) -0.006(4)
C48 0.031(5) 0.034(6) 0.038(7) -0.005(5) -0.017(5) -0.006(5)
C49 0.021(5) 0.049(7) 0.041(7) -0.011(6) -0.001(5) -0.018(5)
C50 0.037(6) 0.035(6) 0.050(7) -0.014(6) -0.017(5) -0.017(5)
C51 0.014(4) 0.020(5) 0.021(6) -0.009(5) 0.004(4) -0.005(4)
C52 0.031(5) 0.020(5) 0.008(5) -0.003(4) -0.012(4) -0.006(4)
C53 0.055(7) 0.055(7) 0.020(6) -0.014(5) 0.003(5) -0.025(6)
C54 0.059(7) 0.021(6) 0.052(8) 0.000(5) -0.032(6) -0.007(5)
C55 0.027(5) 0.024(5) 0.029(6) -0.002(5) -0.014(4) -0.005(4)
C56 0.025(5) 0.040(6) 0.012(6) 0.001(5) -0.010(4) 0.001(4)
C57 0.041(6) 0.036(7) 0.057(8) -0.015(6) -0.007(6) 0.007(5)
C58 0.015(5) 0.074(8) 0.035(7) -0.012(6) -0.007(5) -0.003(5)
C59 0.024(5) 0.023(5) 0.016(6) -0.003(4) 0.003(4) -0.011(4)
C60 0.036(5) 0.039(6) 0.013(6) -0.016(5) 0.006(4) -0.020(5)
C61 0.041(6) 0.027(6) 0.031(6) -0.023(5) 0.012(5) -0.022(5)
C62 0.031(5) 0.025(6) 0.024(6) -0.012(5) 0.003(4) -0.013(4)
C63 0.017(4) 0.021(5) 0.011(5) -0.003(4) 0.000(4) -0.007(4)
C64 0.014(4) 0.015(5) 0.008(5) -0.004(4) 0.001(4) -0.007(4)
C65 0.009(4) 0.026(5) 0.007(5) -0.002(4) 0.001(4) -0.007(4)
C66 0.011(4) 0.017(5) 0.010(5) -0.004(4) 0.002(4) -0.007(4)
C67 0.016(3) 0.008(3) 0.018(4) -0.008(3) 0.006(3) -0.003(3)
C68 0.025(5) 0.016(5) 0.020(6) -0.003(4) -0.005(4) -0.013(4)
C69 0.016(5) 0.035(6) 0.026(6) -0.011(5) -0.004(4) -0.010(4)
C70 0.016(4) 0.023(5) 0.016(6) -0.002(4) -0.006(4) 0.003(4)
C71 0.021(5) 0.014(5) 0.019(6) 0.007(4) -0.004(4) -0.005(4)
C72 0.011(4) 0.010(5) 0.016(6) -0.005(4) -0.004(4) 0.000(3)
C73 0.024(5) 0.024(5) 0.017(6) -0.007(4) 0.002(4) -0.009(4)
C74 0.033(5) 0.027(6) 0.036(7) -0.014(5) 0.009(5) -0.019(5)
C75 0.025(5) 0.018(5) 0.021(6) 0.004(4) 0.006(4) -0.006(4)
C76 0.033(5) 0.017(5) 0.022(6) -0.005(5) 0.008(4) -0.013(4)
C77 0.028(6) 0.092(10) 0.029(8) -0.001(7) -0.010(5) 0.017(6)
C78 0.035(6) 0.029(6) 0.051(8) -0.002(6) -0.013(5) -0.004(5)
C79 0.045(10) 0.043(10) 0.040(10) -0.008(8) -0.017(8) -0.017(7)
C79' 0.045(10) 0.043(10) 0.040(10) -0.008(8) -0.017(8) -0.017(7)
C80 0.030(5) 0.014(5) 0.016(6) -0.001(4) -0.009(4) -0.004(4)
C81 0.027(5) 0.013(5) 0.043(7) 0.002(5) -0.016(5) -0.002(4)
C82 0.066(7) 0.036(7) 0.025(7) 0.008(5) -0.023(6) -0.019(6)
C83 0.071(8) 0.023(6) 0.057(8) -0.010(6) -0.033(6) 0.000(5)
C84 0.039(6) 0.049(7) 0.046(8) -0.003(6) -0.015(5) -0.003(5)
C85 0.025(5) 0.023(6) 0.034(7) -0.016(5) 0.000(5) -0.003(4)
C86 0.057(7) 0.043(7) 0.051(8) -0.033(6) -0.017(6) -0.007(6)
C87 0.135(12) 0.060(9) 0.071(10) -0.029(8) -0.047(9) -0.039(9)
C88 0.093(10) 0.095(11) 0.063(10) -0.059(9) -0.019(8) 0.017(8)
C89 0.068(8) 0.059(8) 0.030(7) -0.020(6) -0.012(6) -0.021(6)
C90 0.031(6) 0.035(7) 0.039(8) -0.021(6) -0.009(5) -0.001(5)
C91 0.038(6) 0.043(7) 0.033(7) 0.009(6) 0.015(5) 0.005(5)
C92 0.062(7) 0.079(8) 0.070(7) 0.005(6) 0.015(6) 0.030(6)
C93 0.037(7) 0.143(14) 0.099(12) -0.028(10) 0.007(7) -0.030(8)
C94 0.045(7) 0.134(13) 0.049(9) -0.032(9) 0.005(6) 0.042(7)
C95 0.031(6) 0.029(6) 0.043(8) -0.007(6) 0.003(5) -0.009(5)
C96 0.043(7) 0.050(8) 0.076(10) -0.032(7) 0.007(6) -0.026(6)
C97 0.033(7) 0.085(10) 0.051(8) -0.035(8) 0.021(6) -0.042(8)
C98 0.035(7) 0.082(11) 0.050(8) -0.027(8) 0.018(7) -0.042(8)
C99 0.041(7) 0.085(10) 0.054(8) -0.031(8) 0.012(7) -0.034(8)
C97' 0.039(8) 0.089(11) 0.052(9) -0.031(9) 0.022(7) -0.040(8)
C98' 0.038(8) 0.085(11) 0.053(9) -0.024(9) 0.014(7) -0.039(9)
C99' 0.035(8) 0.085(11) 0.056(8) -0.030(9) 0.017(7) -0.035(8)
C100 0.044(6) 0.015(5) 0.023(6) 0.002(5) -0.005(5) -0.002(5)
C101 0.036(6) 0.021(6) 0.058(8) -0.014(6) -0.016(5) 0.001(5)
C102 0.090(8) 0.053(7) 0.136(9) -0.043(6) -0.031(7) -0.012(6)
C103 0.078(10) 0.050(9) 0.220(18) -0.080(11) 0.055(11) -0.011(7)
C104 0.131(9) 0.060(8) 0.102(9) -0.024(7) -0.033(7) 0.000(7)
C105 0.030(4) 0.017(4) 0.029(4) -0.002(3) -0.006(3) -0.014(3)
C106 0.054(7) 0.035(6) 0.009(6) 0.002(5) 0.000(5) -0.021(5)
C107 0.253(18) 0.069(10) 0.052(9) 0.010(8) -0.070(10) -0.096(12)
C108 0.071(9) 0.116(12) 0.032(8) -0.021(8) -0.033(7) 0.012(8)
C109 0.083(9) 0.102(11) 0.021(7) 0.003(7) 0.006(6) -0.034(8)
C110 0.016(5) 0.017(5) 0.047(8) -0.014(5) 0.002(5) -0.003(4)
C111 0.023(4) 0.036(4) 0.037(4) -0.005(3) -0.010(3) -0.018(3)
C112 0.021(5) 0.029(6) 0.093(9) -0.011(6) -0.019(6) 0.003(5)
C113 0.061(8) 0.079(10) 0.218(17) -0.098(11) -0.081(10) 0.017(7)
C114 0.098(8) 0.124(9) 0.132(9) 0.030(7) -0.032(7) -0.092(7)
C115 0.042(6) 0.017(6) 0.040(7) -0.012(5) -0.025(5) -0.008(5)
C116 0.041(6) 0.013(5) 0.047(7) 0.000(5) -0.024(5) 0.011(4)
C117 0.077(7) 0.077(8) 0.162(10) 0.037(7) -0.022(7) -0.037(7)
C118 0.063(8) 0.032(7) 0.089(10) 0.006(7) -0.045(7) -0.011(6)
C119 0.173(10) 0.120(9) 0.124(9) -0.083(8) -0.054(8) 0.045(7)
C120 0.020(5) 0.026(6) 0.029(6) -0.008(5) 0.000(4) -0.016(4)
C121 0.020(5) 0.016(5) 0.031(6) -0.003(5) 0.003(4) -0.007(4)
C122 0.027(6) 0.036(7) 0.067(8) -0.012(6) 0.017(5) -0.005(5)
C123 0.021(5) 0.072(8) 0.054(8) -0.027(7) -0.004(5) -0.011(5)
C124 0.031(6) 0.040(7) 0.050(8) -0.026(6) 0.005(5) -0.007(5)
C125 0.023(5) 0.022(6) 0.019(6) 0.000(5) 0.001(4) -0.010(4)
C126 0.011(4) 0.024(5) 0.018(6) -0.001(4) -0.001(4) 0.000(4)
C127 0.031(5) 0.027(6) 0.024(6) -0.005(5) -0.012(4) -0.002(4)
C128 0.023(5) 0.022(5) 0.018(6) 0.006(4) -0.014(4) -0.004(4)
C129 0.022(5) 0.027(6) 0.044(7) -0.001(5) -0.010(5) -0.006(4)
C130 0.068(8) 0.061(9) 0.043(9) -0.008(7) -0.012(7) -0.023(7)
C131 0.095(11) 0.097(13) 0.090(12) 0.049(10) -0.029(9) -0.032(10)
C132 0.115(12) 0.181(17) 0.065(11) -0.088(11) 0.041(9) -0.075(12)
C133 0.010(4) 0.017(5) 0.032(7) -0.003(5) -0.003(4) -0.002(4)
C134 0.034(5) 0.034(6) 0.024(6) -0.013(5) -0.012(5) -0.009(5)
C135 0.056(7) 0.044(7) 0.032(7) -0.006(6) -0.027(5) -0.011(6)
C136 0.045(6) 0.065(8) 0.026(7) -0.015(6) 0.008(5) -0.021(6)
C137 0.036(6) 0.038(6) 0.054(8) -0.030(6) -0.003(5) -0.016(5)
C138 0.043(6) 0.020(6) 0.043(7) -0.002(5) -0.024(5) -0.006(5)
C139 0.108(10) 0.047(8) 0.049(9) 0.014(7) -0.036(7) -0.021(8)
C140 0.039(7) 0.079(9) 0.090(10) -0.052(8) -0.028(7) 0.016(6)
C141 0.017(5) 0.036(6) 0.043(7) -0.025(5) 0.013(4) -0.006(4)
C142 0.017(5) 0.024(5) 0.033(6) -0.013(5) 0.003(4) -0.001(4)
C143 0.027(5) 0.020(5) 0.026(6) -0.012(5) 0.002(4) -0.005(4)
C144 0.021(5) 0.017(5) 0.016(6) 0.000(4) 0.003(4) -0.011(4)
C145 0.016(4) 0.018(5) 0.012(5) -0.001(4) -0.005(4) -0.005(4)
C146 0.018(4) 0.017(5) 0.006(5) -0.002(4) -0.002(4) -0.006(4)
C147 0.014(4) 0.016(5) 0.009(5) 0.004(4) -0.010(4) -0.004(4)
C148 0.007(4) 0.017(5) 0.006(5) -0.004(4) -0.001(3) 0.007(3)
C149 0.012(4) 0.005(4) 0.025(6) -0.001(4) 0.000(4) -0.004(3)
C150 0.013(4) 0.018(5) 0.020(6) -0.004(4) -0.002(4) -0.005(4)
C151 0.023(5) 0.026(6) 0.023(6) -0.004(5) -0.008(4) -0.010(4)
C152 0.019(5) 0.017(5) 0.026(6) 0.000(4) -0.005(4) -0.004(4)
C153 0.021(5) 0.022(5) 0.035(7) -0.011(5) -0.004(4) -0.004(4)
C154 0.014(4) 0.016(5) 0.013(5) 0.000(4) -0.005(4) -0.004(4)
C155 0.020(5) 0.022(5) 0.017(6) -0.007(4) 0.005(4) -0.012(4)
C156 0.024(5) 0.018(5) 0.020(6) -0.001(4) -0.008(4) -0.007(4)
C157 0.024(5) 0.032(6) 0.027(6) -0.006(5) 0.004(4) -0.021(4)
C158 0.029(5) 0.014(5) 0.015(6) -0.004(4) -0.004(4) -0.005(4)
C159 0.23(2) 0.17(2) 0.169(19) -0.108(17) 0.112(17) -0.109(18)
C160 0.23(3) 0.16(2) 0.21(2) -0.15(2) 0.03(2) 0.03(2)
C161 0.148(19) 0.62(5) 0.30(3) -0.32(3) 0.083(19) -0.25(3)
N1 0.012(3) 0.019(4) 0.010(4) 0.000(3) 0.002(3) -0.003(3)
N2 0.018(4) 0.012(4) 0.013(4) -0.002(3) -0.002(3) -0.006(3)
N3 0.012(3) 0.014(4) 0.018(4) -0.008(3) 0.003(3) -0.001(3)
N4 0.013(3) 0.005(4) 0.012(4) 0.002(3) -0.002(3) 0.001(3)
N5 0.014(4) 0.010(4) 0.019(5) -0.004(3) -0.002(3) 0.000(3)
N6 0.023(4) 0.017(4) 0.013(4) -0.008(3) 0.009(3) -0.009(3)
N7 0.016(4) 0.018(4) 0.020(5) -0.007(4) 0.003(3) -0.003(3)
N8 0.013(3) 0.011(4) 0.021(5) -0.005(3) -0.005(3) -0.003(3)
N9 0.021(4) 0.019(4) 0.006(4) -0.004(3) 0.000(3) -0.005(3)
N10 0.011(3) 0.014(4) 0.017(4) 0.001(3) -0.002(3) -0.011(3)
N11 0.014(4) 0.010(4) 0.026(5) -0.001(3) -0.002(3) 0.000(3)
N12 0.025(4) 0.016(4) 0.005(4) 0.001(3) 0.000(3) -0.012(3)
O1 0.025(3) 0.010(3) 0.009(3) 0.002(3) -0.005(2) -0.007(2)
O2 0.017(3) 0.014(3) 0.014(4) -0.003(3) -0.001(2) -0.009(2)
O3 0.028(3) 0.013(3) 0.012(4) -0.003(3) 0.002(3) -0.009(3)
O4 0.014(3) 0.011(3) 0.018(4) 0.000(3) -0.003(2) -0.004(2)
O5 0.011(3) 0.013(3) 0.019(4) -0.001(3) -0.003(2) -0.006(2)
O6 0.024(3) 0.021(4) 0.020(4) -0.001(3) -0.007(3) -0.006(3)
O7 0.020(3) 0.024(4) 0.026(4) -0.007(3) -0.002(3) -0.010(3)
O8 0.020(3) 0.027(4) 0.015(4) -0.001(3) 0.006(3) -0.013(3)
O9 0.024(3) 0.019(3) 0.021(4) -0.005(3) 0.007(3) -0.015(3)
O10 0.021(3) 0.019(3) 0.009(4) 0.002(3) 0.000(3) -0.002(3)
O11 0.020(3) 0.020(3) 0.016(4) -0.001(3) -0.006(3) -0.006(3)
O12 0.024(3) 0.019(3) 0.016(4) -0.005(3) 0.003(3) -0.009(3)
O13 0.022(3) 0.047(4) 0.018(4) -0.009(3) 0.003(3) -0.014(3)
O14 0.031(3) 0.020(4) 0.021(4) -0.008(3) 0.004(3) -0.013(3)
O15 0.025(3) 0.017(3) 0.031(4) -0.009(3) -0.001(3) -0.008(3)
O16 0.008(3) 0.026(4) 0.030(4) -0.013(3) -0.003(3) -0.006(3)
O17 0.022(3) 0.028(4) 0.015(4) -0.007(3) 0.002(3) -0.010(3)
O18 0.022(3) 0.039(4) 0.018(4) -0.015(3) -0.004(3) -0.009(3)
O19 0.024(3) 0.015(3) 0.019(4) -0.005(3) -0.011(3) 0.000(3)
O20 0.021(3) 0.011(3) 0.020(4) 0.001(3) -0.003(3) -0.003(3)
O21 0.034(3) 0.012(3) 0.015(4) -0.005(3) 0.000(3) -0.007(3)
O22 0.033(3) 0.016(4) 0.015(4) -0.002(3) 0.004(3) 0.001(3)
O23 0.031(3) 0.026(4) 0.017(4) -0.008(3) 0.007(3) -0.011(3)
O24 0.016(3) 0.019(4) 0.031(4) -0.009(3) -0.002(3) -0.005(3)
O25 0.021(3) 0.015(3) 0.025(4) -0.008(3) -0.002(3) -0.006(3)
O26 0.024(3) 0.016(3) 0.021(4) 0.000(3) -0.008(3) -0.007(3)
O27 0.023(3) 0.016(3) 0.013(4) 0.003(3) -0.004(3) -0.007(3)
O28 0.023(3) 0.022(4) 0.025(4) -0.009(3) -0.004(3) -0.002(3)
O29 0.025(3) 0.021(3) 0.013(4) -0.002(3) -0.009(3) -0.003(3)
O30 0.016(3) 0.015(3) 0.011(3) -0.001(3) 0.003(2) -0.005(2)
O31 0.018(3) 0.017(3) 0.028(4) -0.007(3) -0.002(3) -0.007(3)
O32 0.018(3) 0.012(3) 0.028(4) -0.008(3) -0.002(3) -0.001(2)
O33 0.020(3) 0.012(3) 0.016(4) 0.000(3) -0.005(3) -0.006(2)
O34 0.021(3) 0.016(3) 0.014(4) -0.004(3) -0.009(3) -0.008(3)
O35 0.031(4) 0.024(4) 0.026(4) -0.005(3) -0.007(3) -0.002(3)
O36 0.023(3) 0.021(4) 0.026(4) -0.006(3) -0.009(3) -0.004(3)
O37 0.041(4) 0.024(4) 0.025(4) -0.008(3) -0.008(3) -0.003(3)
O38 0.041(4) 0.022(4) 0.016(4) -0.006(3) -0.001(3) -0.004(3)
O39 0.031(4) 0.030(4) 0.027(4) -0.004(3) 0.007(3) -0.002(3)
O40 0.022(3) 0.023(4) 0.028(4) -0.003(3) 0.010(3) -0.004(3)
O41 0.032(4) 0.029(4) 0.018(4) -0.007(3) 0.011(3) -0.011(3)
O42 0.069(5) 0.095(7) 0.021(5) -0.019(5) 0.020(4) -0.049(5)
O43 0.033(3) 0.015(3) 0.018(4) -0.002(3) -0.004(3) -0.006(3)
O44 0.023(3) 0.015(3) 0.020(4) -0.006(3) -0.002(3) -0.003(3)
O45 0.026(3) 0.018(4) 0.031(4) 0.003(3) -0.005(3) -0.005(3)
O46 0.032(4) 0.020(4) 0.046(5) -0.019(3) 0.004(3) -0.003(3)
O47 0.033(4) 0.025(4) 0.027(4) -0.012(3) 0.004(3) -0.011(3)
O48 0.037(4) 0.038(4) 0.015(4) -0.004(3) -0.007(3) -0.017(3)
O49 0.025(3) 0.023(4) 0.034(4) -0.009(3) -0.008(3) -0.003(3)
O50 0.032(4) 0.019(4) 0.037(4) -0.001(3) -0.010(3) -0.013(3)
O51 0.034(4) 0.037(4) 0.027(4) -0.011(3) -0.008(3) -0.020(3)
O52 0.031(3) 0.011(3) 0.029(4) 0.003(3) -0.015(3) -0.005(3)
O53 0.019(3) 0.016(4) 0.031(4) 0.001(3) 0.001(3) 0.000(3)
O54 0.020(3) 0.015(3) 0.042(4) -0.003(3) 0.008(3) -0.008(3)
O55 0.039(4) 0.017(4) 0.016(4) -0.001(3) -0.007(3) -0.008(3)
O56 0.038(4) 0.022(4) 0.024(4) -0.009(3) 0.000(3) -0.007(3)
O57 0.049(4) 0.034(4) 0.026(4) -0.013(3) -0.004(3) -0.005(3)
O58 0.028(3) 0.021(4) 0.041(4) -0.007(3) -0.016(3) -0.002(3)
O59 0.090(10) 0.29(2) 0.61(3) -0.37(2) 0.013(14) -0.029(11)

loop_
_atom_type_symbol
_atom_type_description
_atom_type_scat_dispersion_real
_atom_type_scat_dispersion_imag
_atom_type_scat_source
C C 0.0033 0.0016 'International Tables Vol C Tables 4.2.6.8 and 6.1.1.4'
H H 0.0000 0.0000 'International Tables Vol C Tables 4.2.6.8 and 6.1.1.4'
N N 0.0061 0.0033 'International Tables Vol C Tables 4.2.6.8 and 6.1.1.4'
O O 0.0106 0.0060 'International Tables Vol C Tables 4.2.6.8 and 6.1.1.4'
Fe Fe 0.3463 0.8444 'International Tables Vol C Tables 4.2.6.8 and 6.1.1.4'

loop_
_geom_angle_atom_site_label_1
_geom_angle_atom_site_label_2
_geom_angle_atom_site_label_3
_geom_angle
_geom_angle_site_symmetry_1
_geom_angle_site_symmetry_3
_geom_angle_publ_flag
O1 Fe1 O8 94.8(2) . . ?
O1 Fe1 O10 95.2(2) . . ?
O8 Fe1 O10 169.4(2) . . ?
O1 Fe1 O6 97.8(2) . . ?
O8 Fe1 O6 90.2(2) . . ?
O10 Fe1 O6 84.9(2) . . ?
O1 Fe1 O12 96.3(2) . . ?
O8 Fe1 O12 89.9(2) . . ?
O10 Fe1 O12 92.5(2) . . ?
O6 Fe1 O12 165.8(2) . . ?
O1 Fe1 O28 174.4(2) . . ?
O8 Fe1 O28 79.7(2) . . ?
O10 Fe1 O28 90.2(2) . . ?
O6 Fe1 O28 81.4(2) . . ?
O12 Fe1 O28 84.7(2) . . ?
O1 Fe2 O2 83.0(2) . . ?
O1 Fe2 O14 176.4(2) . . ?
O2 Fe2 O14 95.5(2) . . ?
O1 Fe2 O9 93.2(2) . . ?
O2 Fe2 O9 174.8(2) . . ?
O14 Fe2 O9 88.1(2) . . ?
O1 Fe2 O7 98.2(2) . . ?
O2 Fe2 O7 96.2(2) . . ?
O14 Fe2 O7 85.3(2) . . ?
O9 Fe2 O7 87.8(2) . . ?
O1 Fe2 O26 90.3(2) . . ?
O2 Fe2 O26 92.1(2) . . ?
O14 Fe2 O26 86.5(2) . . ?
O9 Fe2 O26 84.4(2) . . ?
O7 Fe2 O26 168.8(2) . . ?
O1 Fe2 Fe3 42.90(14) . . ?
O2 Fe2 Fe3 42.01(14) . . ?
O14 Fe2 Fe3 134.81(16) . . ?
O9 Fe2 Fe3 133.35(15) . . ?
O7 Fe2 Fe3 109.44(16) . . ?
O26 Fe2 Fe3 81.77(15) . . ?
O2 Fe3 O1 85.2(2) . . ?
O2 Fe3 O11 101.5(2) . . ?
O1 Fe3 O11 92.6(2) . . ?
O2 Fe3 O27 94.1(2) . . ?
O1 Fe3 O27 88.1(2) . . ?
O11 Fe3 O27 164.4(2) . . ?
O2 Fe3 N2 97.0(2) . . ?
O1 Fe3 N2 173.9(2) . . ?
O11 Fe3 N2 92.5(2) . . ?
O27 Fe3 N2 86.1(2) . . ?
O2 Fe3 N1 171.3(2) . . ?
O1 Fe3 N1 101.1(2) . . ?
O11 Fe3 N1 84.4(2) . . ?
O27 Fe3 N1 80.2(2) . . ?
N2 Fe3 N1 76.1(2) . . ?
O2 Fe3 Fe2 43.58(15) . . ?
O1 Fe3 Fe2 43.61(14) . . ?
O11 Fe3 Fe2 109.69(15) . . ?
O27 Fe3 Fe2 81.35(15) . . ?
N2 Fe3 Fe2 136.82(17) . . ?
N1 Fe3 Fe2 140.51(17) . . ?
O2 Fe4 O15 96.6(2) . . ?
O2 Fe4 O16 94.5(2) . . ?
O15 Fe4 O16 99.7(2) . . ?
O2 Fe4 O3 176.9(2) . . ?
O15 Fe4 O3 86.5(2) . . ?
O16 Fe4 O3 84.6(2) . . ?
O2 Fe4 O5 96.8(2) . . ?
O15 Fe4 O5 162.5(2) . . ?
O16 Fe4 O5 90.4(2) . . ?
O3 Fe4 O5 80.22(19) . . ?
O2 Fe4 N3 91.2(2) . . ?
O15 Fe4 N3 92.8(2) . . ?
O16 Fe4 N3 165.6(2) . . ?
O3 Fe4 N3 89.0(2) . . ?
O5 Fe4 N3 75.8(2) . . ?
O4 Fe5 O3 92.5(2) . . ?
O4 Fe5 O17 176.0(2) . . ?
O3 Fe5 O17 91.4(2) . . ?
O4 Fe5 O29 80.0(2) . . ?
O3 Fe5 O29 170.7(2) . . ?
O17 Fe5 O29 96.1(2) . . ?
O4 Fe5 O18 92.3(2) . . ?
O3 Fe5 O18 93.5(2) . . ?
O17 Fe5 O18 87.0(2) . . ?
O29 Fe5 O18 92.2(2) . . ?
O4 Fe5 O5 93.43(19) . . ?
O3 Fe5 O5 82.2(2) . . ?
O17 Fe5 O5 87.61(19) . . ?
O29 Fe5 O5 92.8(2) . . ?
O18 Fe5 O5 173.0(2) . . ?
O4 Fe5 Fe7 39.73(14) . . ?
O3 Fe5 Fe7 128.75(15) . . ?
O17 Fe5 Fe7 136.74(17) . . ?
O29 Fe5 Fe7 42.49(14) . . ?
O18 Fe5 Fe7 103.41(15) . . ?
O5 Fe5 Fe7 83.60(13) . . ?
O4 Fe6 O22 105.1(2) . . ?
O4 Fe6 O24 93.8(2) . . ?
O22 Fe6 O24 86.6(2) . . ?
O4 Fe6 O19 96.0(2) . . ?
O22 Fe6 O19 85.3(2) . . ?
O24 Fe6 O19 168.7(2) . . ?
O4 Fe6 O20 92.9(2) . . ?
O22 Fe6 O20 161.9(2) . . ?
O24 Fe6 O20 94.0(2) . . ?
O19 Fe6 O20 91.3(2) . . ?
O4 Fe6 O21 154.6(2) . . ?
O22 Fe6 O21 99.7(2) . . ?
O24 Fe6 O21 82.2(2) . . ?
O19 Fe6 O21 91.4(2) . . ?
O20 Fe6 O21 62.56(19) . . ?
O4 Fe6 C36 123.8(3) . . ?
O22 Fe6 C36 130.9(3) . . ?
O24 Fe6 C36 85.8(2) . . ?
O19 Fe6 C36 93.6(2) . . ?
O20 Fe6 C36 31.5(2) . . ?
O21 Fe6 C36 31.1(2) . . ?
O4 Fe7 O29 82.5(2) . . ?
O4 Fe7 O23 100.3(2) . . ?
O29 Fe7 O23 93.3(2) . . ?
O4 Fe7 O25 92.0(2) . . ?
O29 Fe7 O25 174.5(2) . . ?
O23 Fe7 O25 87.9(2) . . ?
O4 Fe7 N4 93.1(2) . . ?
O29 Fe7 N4 89.3(2) . . ?
O23 Fe7 N4 166.6(2) . . ?
O25 Fe7 N4 90.8(2) . . ?
O4 Fe7 N5 169.5(2) . . ?
O29 Fe7 N5 102.7(2) . . ?
O23 Fe7 N5 88.6(2) . . ?
O25 Fe7 N5 82.7(2) . . ?
N4 Fe7 N5 78.0(2) . . ?
O4 Fe7 Fe5 41.52(14) . . ?
O29 Fe7 Fe5 43.34(16) . . ?
O23 Fe7 Fe5 110.11(15) . . ?
O25 Fe7 Fe5 131.31(15) . . ?
N4 Fe7 Fe5 80.65(16) . . ?
N5 Fe7 Fe5 139.84(17) . . ?
O30 Fe8 O41 95.0(2) . . ?
O30 Fe8 O37 98.3(2) . . ?
O41 Fe8 O37 166.4(2) . . ?
O30 Fe8 O39 95.0(2) . . ?
O41 Fe8 O39 88.7(2) . . ?
O37 Fe8 O39 87.5(2) . . ?
O30 Fe8 O35 93.5(2) . . ?
O41 Fe8 O35 94.6(2) . . ?
O37 Fe8 O35 87.3(2) . . ?
O39 Fe8 O35 170.6(2) . . ?
O30 Fe8 O57 179.6(2) . . ?
O41 Fe8 O57 84.7(2) . . ?
O37 Fe8 O57 82.0(2) . . ?
O39 Fe8 O57 85.3(2) . . ?
O35 Fe8 O57 86.3(2) . . ?
O31 Fe9 O30 85.1(2) . . ?
O31 Fe9 O36 100.9(2) . . ?
O30 Fe9 O36 93.8(2) . . ?
O31 Fe9 O44 95.2(2) . . ?
O30 Fe9 O44 89.7(2) . . ?
O36 Fe9 O44 163.7(2) . . ?
O31 Fe9 N12 171.4(2) . . ?
O30 Fe9 N12 101.9(2) . . ?
O36 Fe9 N12 83.7(2) . . ?
O44 Fe9 N12 80.0(2) . . ?
O31 Fe9 N10 95.7(2) . . ?
O30 Fe9 N10 171.9(2) . . ?
O36 Fe9 N10 94.0(2) . . ?
O44 Fe9 N10 82.2(2) . . ?
N12 Fe9 N10 76.7(2) . . ?
O31 Fe9 Fe10 43.90(15) . . ?
O30 Fe9 Fe10 43.84(15) . . ?
O36 Fe9 Fe10 111.82(16) . . ?
O44 Fe9 Fe10 81.44(15) . . ?
N12 Fe9 Fe10 140.89(17) . . ?
N10 Fe9 Fe10 134.00(17) . . ?
O30 Fe10 O31 82.7(2) . . ?
O30 Fe10 O40 94.3(2) . . ?
O31 Fe10 O40 177.0(2) . . ?
O30 Fe10 O45 175.3(2) . . ?
O31 Fe10 O45 93.8(2) . . ?
O40 Fe10 O45 89.2(2) . . ?
O30 Fe10 O43 91.1(2) . . ?
O31 Fe10 O43 94.9(2) . . ?
O40 Fe10 O43 85.3(2) . . ?
O45 Fe10 O43 86.0(2) . . ?
O30 Fe10 O38 97.9(2) . . ?
O31 Fe10 O38 93.7(2) . . ?
O40 Fe10 O38 86.5(2) . . ?
O45 Fe10 O38 85.5(2) . . ?
O43 Fe10 O38 168.3(2) . . ?
O30 Fe10 Fe9 43.32(14) . . ?
O31 Fe10 Fe9 41.90(14) . . ?
O40 Fe10 Fe9 135.25(17) . . ?
O45 Fe10 Fe9 132.39(17) . . ?
O43 Fe10 Fe9 82.60(16) . . ?
O38 Fe10 Fe9 109.07(17) . . ?
O31 Fe11 O46 96.4(2) . . ?
O31 Fe11 O32 173.8(2) . . ?
O46 Fe11 O32 84.9(2) . . ?
O31 Fe11 O47 98.7(2) . . ?
O46 Fe11 O47 98.9(2) . . ?
O32 Fe11 O47 87.1(2) . . ?
O31 Fe11 O34 97.2(2) . . ?
O46 Fe11 O34 163.2(2) . . ?
O32 Fe11 O34 80.55(19) . . ?
O47 Fe11 O34 88.7(2) . . ?
O31 Fe11 N11 87.3(2) . . ?
O46 Fe11 N11 95.8(2) . . ?
O32 Fe11 N11 86.5(2) . . ?
O47 Fe11 N11 163.4(2) . . ?
O34 Fe11 N11 75.1(2) . . ?
O33 Fe12 O48 175.8(2) . . ?
O33 Fe12 O32 91.0(2) . . ?
O48 Fe12 O32 93.2(2) . . ?
O33 Fe12 O51 94.5(2) . . ?
O48 Fe12 O51 85.9(2) . . ?
O32 Fe12 O51 93.0(2) . . ?
O33 Fe12 O58 79.3(2) . . ?
O48 Fe12 O58 96.5(2) . . ?
O32 Fe12 O58 169.4(2) . . ?
O51 Fe12 O58 92.0(2) . . ?
O33 Fe12 O34 94.4(2) . . ?
O48 Fe12 O34 85.6(2) . . ?
O32 Fe12 O34 82.1(2) . . ?
O51 Fe12 O34 170.0(2) . . ?
O58 Fe12 O34 94.2(2) . . ?
O33 Fe12 Fe14 38.82(15) . . ?
O48 Fe12 Fe14 137.06(18) . . ?
O32 Fe12 Fe14 126.32(16) . . ?
O51 Fe12 Fe14 105.69(17) . . ?
O58 Fe12 Fe14 43.17(16) . . ?
O34 Fe12 Fe14 84.21(14) . . ?
O33 Fe13 O53 102.9(2) . . ?
O33 Fe13 O55 92.9(2) . . ?
O53 Fe13 O55 87.2(2) . . ?
O33 Fe13 O52 97.3(2) . . ?
O53 Fe13 O52 85.2(2) . . ?
O55 Fe13 O52 168.4(2) . . ?
O33 Fe13 O49 96.0(2) . . ?
O53 Fe13 O49 161.1(2) . . ?
O55 Fe13 O49 91.0(2) . . ?
O52 Fe13 O49 93.3(2) . . ?
O33 Fe13 O50 157.8(2) . . ?
O53 Fe13 O50 98.9(2) . . ?
O55 Fe13 O50 83.8(2) . . ?
O52 Fe13 O50 88.7(2) . . ?
O49 Fe13 O50 62.2(2) . . ?
O33 Fe13 C115 126.9(3) . . ?
O53 Fe13 C115 129.9(3) . . ?
O55 Fe13 C115 85.7(2) . . ?
O52 Fe13 C115 92.4(2) . . ?
O49 Fe13 C115 31.2(2) . . ?
O50 Fe13 C115 31.1(2) . . ?
O33 Fe14 O58 80.6(2) . . ?
O33 Fe14 O54 101.5(2) . . ?
O58 Fe14 O54 94.3(2) . . ?
O33 Fe14 O56 91.4(2) . . ?
O58 Fe14 O56 171.9(2) . . ?
O54 Fe14 O56 87.0(2) . . ?
O33 Fe14 N8 94.3(2) . . ?
O58 Fe14 N8 87.2(2) . . ?
O54 Fe14 N8 164.2(2) . . ?
O56 Fe14 N8 93.7(2) . . ?
O33 Fe14 N7 171.3(2) . . ?
O58 Fe14 N7 100.1(2) . . ?
O54 Fe14 N7 87.1(2) . . ?
O56 Fe14 N7 87.9(2) . . ?
N8 Fe14 N7 77.1(2) . . ?
O33 Fe14 Fe12 40.57(15) . . ?
O58 Fe14 Fe12 42.76(16) . . ?
O54 Fe14 Fe12 112.07(16) . . ?
O56 Fe14 Fe12 129.56(16) . . ?
N8 Fe14 Fe12 79.43(17) . . ?
N7 Fe14 Fe12 136.77(18) . . ?
O6 C1 O7 124.8(7) . . ?
O6 C1 C2 117.0(7) . . ?
O7 C1 C2 118.2(8) . . ?
C5 C2 C3 110.4(7) . . ?
C5 C2 C1 111.0(7) . . ?
C3 C2 C1 111.2(8) . . ?
C5 C2 C4 109.4(8) . . ?
C3 C2 C4 111.7(8) . . ?
C1 C2 C4 102.9(7) . . ?
C2 C3 H3A 109.5 . . ?
C2 C3 H3B 109.5 . . ?
H3A C3 H3B 109.5 . . ?
C2 C3 H3C 109.5 . . ?
H3A C3 H3C 109.5 . . ?
H3B C3 H3C 109.5 . . ?
C2 C4 H4A 109.5 . . ?
C2 C4 H4B 109.5 . . ?
H4A C4 H4B 109.5 . . ?
C2 C4 H4C 109.5 . . ?
H4A C4 H4C 109.5 . . ?
H4B C4 H4C 109.5 . . ?
C2 C5 H5A 109.5 . . ?
C2 C5 H5B 109.5 . . ?
H5A C5 H5B 109.5 . . ?
C2 C5 H5C 109.5 . . ?
H5A C5 H5C 109.5 . . ?
H5B C5 H5C 109.5 . . ?
O9 C6 O8 124.0(8) . . ?
O9 C6 C7 119.3(7) . . ?
O8 C6 C7 116.8(7) . . ?
C9 C7 C6 108.1(7) . . ?
C9 C7 C10 110.1(7) . . ?
C6 C7 C10 110.7(7) . . ?
C9 C7 C8 109.4(7) . . ?
C6 C7 C8 107.5(7) . . ?
C10 C7 C8 110.7(7) . . ?
C7 C8 H8A 109.5 . . ?
C7 C8 H8B 109.5 . . ?
H8A C8 H8B 109.5 . . ?
C7 C8 H8C 109.5 . . ?
H8A C8 H8C 109.5 . . ?
H8B C8 H8C 109.5 . . ?
C7 C9 H9A 109.5 . . ?
C7 C9 H9B 109.5 . . ?
H9A C9 H9B 109.5 . . ?
C7 C9 H9C 109.5 . . ?
H9A C9 H9C 109.5 . . ?
H9B C9 H9C 109.5 . . ?
C7 C10 H10A 109.5 . . ?
C7 C10 H10B 109.5 . . ?
H10A C10 H10B 109.5 . . ?
C7 C10 H10C 109.5 . . ?
H10A C10 H10C 109.5 . . ?
H10B C10 H10C 109.5 . . ?
O10 C11 O11 126.1(8) . . ?
O10 C11 C12 116.8(7) . . ?
O11 C11 C12 116.9(7) . . ?
C14 C12 C11 107.1(7) . . ?
C14 C12 C15 111.5(7) . . ?
C11 C12 C15 108.1(7) . . ?
C14 C12 C13 109.6(7) . . ?
C11 C12 C13 111.6(7) . . ?
C15 C12 C13 108.8(7) . . ?
C12 C13 H13A 109.5 . . ?
C12 C13 H13B 109.5 . . ?
H13A C13 H13B 109.5 . . ?
C12 C13 H13C 109.5 . . ?
H13A C13 H13C 109.5 . . ?
H13B C13 H13C 109.5 . . ?
C12 C14 H14A 109.5 . . ?
C12 C14 H14B 109.5 . . ?
H14A C14 H14B 109.5 . . ?
C12 C14 H14C 109.5 . . ?
H14A C14 H14C 109.5 . . ?
H14B C14 H14C 109.5 . . ?
C12 C15 H15A 109.5 . . ?
C12 C15 H15B 109.5 . . ?
H15A C15 H15B 109.5 . . ?
C12 C15 H15C 109.5 . . ?
H15A C15 H15C 109.5 . . ?
H15B C15 H15C 109.5 . . ?
O13 C16 O12 123.3(8) . . ?
O13 C16 C17 119.7(8) . . ?
O12 C16 C17 116.8(7) . . ?
C18 C17 C20 111.5(8) . . ?
C18 C17 C16 112.7(7) . . ?
C20 C17 C16 111.1(7) . . ?
C18 C17 C19 109.6(7) . . ?
C20 C17 C19 107.1(8) . . ?
C16 C17 C19 104.5(7) . . ?
C17 C18 H18A 109.5 . . ?
C17 C18 H18B 109.5 . . ?
H18A C18 H18B 109.5 . . ?
C17 C18 H18C 109.5 . . ?
H18A C18 H18C 109.5 . . ?
H18B C18 H18C 109.5 . . ?
C17 C19 H19A 109.5 . . ?
C17 C19 H19B 109.5 . . ?
H19A C19 H19B 109.5 . . ?
C17 C19 H19C 109.5 . . ?
H19A C19 H19C 109.5 . . ?
H19B C19 H19C 109.5 . . ?
C17 C20 H20A 109.5 . . ?
C17 C20 H20B 109.5 . . ?
H20A C20 H20B 109.5 . . ?
C17 C20 H20C 109.5 . . ?
H20A C20 H20C 109.5 . . ?
H20B C20 H20C 109.5 . . ?
O14 C21 O15 125.7(8) . . ?
O14 C21 C22 118.0(7) . . ?
O15 C21 C22 116.2(7) . . ?
C25 C22 C21 112.4(6) . . ?
C25 C22 C23 109.3(7) . . ?
C21 C22 C23 109.3(7) . . ?
C25 C22 C24 110.8(7) . . ?
C21 C22 C24 105.9(7) . . ?
C23 C22 C24 109.0(7) . . ?
C22 C23 H23A 109.5 . . ?
C22 C23 H23B 109.5 . . ?
H23A C23 H23B 109.5 . . ?
C22 C23 H23C 109.5 . . ?
H23A C23 H23C 109.5 . . ?
H23B C23 H23C 109.5 . . ?
C22 C24 H24A 109.5 . . ?
C22 C24 H24B 109.5 . . ?
H24A C24 H24B 109.5 . . ?
C22 C24 H24C 109.5 . . ?
H24A C24 H24C 109.5 . . ?
H24B C24 H24C 109.5 . . ?
C22 C25 H25A 109.5 . . ?
C22 C25 H25B 109.5 . . ?
H25A C25 H25B 109.5 . . ?
C22 C25 H25C 109.5 . . ?
H25A C25 H25C 109.5 . . ?
H25B C25 H25C 109.5 . . ?
O16 C26 O17 124.4(7) . . ?
O16 C26 C27 117.7(7) . . ?
O17 C26 C27 117.9(8) . . ?
C30 C27 C29 110.6(7) . . ?
C30 C27 C28 111.7(8) . . ?
C29 C27 C28 110.4(7) . . ?
C30 C27 C26 111.2(7) . . ?
C29 C27 C26 104.9(7) . . ?
C28 C27 C26 107.9(7) . . ?
C27 C28 H28A 109.5 . . ?
C27 C28 H28B 109.5 . . ?
H28A C28 H28B 109.5 . . ?
C27 C28 H28C 109.5 . . ?
H28A C28 H28C 109.5 . . ?
H28B C28 H28C 109.5 . . ?
C27 C29 H29A 109.5 . . ?
C27 C29 H29B 109.5 . . ?
H29A C29 H29B 109.5 . . ?
C27 C29 H29C 109.5 . . ?
H29A C29 H29C 109.5 . . ?
H29B C29 H29C 109.5 . . ?
C27 C30 H30A 109.5 . . ?
C27 C30 H30B 109.5 . . ?
H30A C30 H30B 109.5 . . ?
C27 C30 H30C 109.5 . . ?
H30A C30 H30C 109.5 . . ?
H30B C30 H30C 109.5 . . ?
O18 C31 O19 125.2(8) . . ?
O18 C31 C32 118.2(8) . . ?
O19 C31 C32 116.6(8) . . ?
C34 C32 C33 111.6(7) . . ?
C34 C32 C31 110.0(7) . . ?
C33 C32 C31 109.5(7) . . ?
C34 C32 C35 108.3(8) . . ?
C33 C32 C35 108.9(8) . . ?
C31 C32 C35 108.4(7) . . ?
C32 C33 H33A 109.5 . . ?
C32 C33 H33B 109.5 . . ?
H33A C33 H33B 109.5 . . ?
C32 C33 H33C 109.5 . . ?
H33A C33 H33C 109.5 . . ?
H33B C33 H33C 109.5 . . ?
C32 C34 H34A 109.5 . . ?
C32 C34 H34B 109.5 . . ?
H34A C34 H34B 109.5 . . ?
C32 C34 H34C 109.5 . . ?
H34A C34 H34C 109.5 . . ?
H34B C34 H34C 109.5 . . ?
C32 C35 H35A 109.5 . . ?
C32 C35 H35B 109.5 . . ?
H35A C35 H35B 109.5 . . ?
C32 C35 H35C 109.5 . . ?
H35A C35 H35C 109.5 . . ?
H35B C35 H35C 109.5 . . ?
O21 C36 O20 117.4(8) . . ?
O21 C36 C37 122.0(7) . . ?
O20 C36 C37 120.6(8) . . ?
O21 C36 Fe6 59.9(4) . . ?
O20 C36 Fe6 57.9(4) . . ?
C37 C36 Fe6 173.4(6) . . ?
C36 C37 C39 112.4(7) . . ?
C36 C37 C38 111.0(7) . . ?
C39 C37 C38 111.2(7) . . ?
C36 C37 C40 104.6(7) . . ?
C39 C37 C40 108.9(7) . . ?
C38 C37 C40 108.4(7) . . ?
C37 C38 H38A 109.5 . . ?
C37 C38 H38B 109.5 . . ?
H38A C38 H38B 109.5 . . ?
C37 C38 H38C 109.5 . . ?
H38A C38 H38C 109.5 . . ?
H38B C38 H38C 109.5 . . ?
C37 C39 H39A 109.5 . . ?
C37 C39 H39B 109.5 . . ?
H39A C39 H39B 109.5 . . ?
C37 C39 H39C 109.5 . . ?
H39A C39 H39C 109.5 . . ?
H39B C39 H39C 109.5 . . ?
C37 C40 H40A 109.5 . . ?
C37 C40 H40B 109.5 . . ?
H40A C40 H40B 109.5 . . ?
C37 C40 H40C 109.5 . . ?
H40A C40 H40C 109.5 . . ?
H40B C40 H40C 109.5 . . ?
O22 C41 O23 123.8(8) . . ?
O22 C41 C42 120.5(8) . . ?
O23 C41 C42 115.7(7) . . ?
C43 C42 C45 112.0(8) . . ?
C43 C42 C41 111.8(7) . . ?
C45 C42 C41 112.2(7) . . ?
C43 C42 C44 109.1(7) . . ?
C45 C42 C44 106.7(8) . . ?
C41 C42 C44 104.6(7) . . ?
C42 C43 H43A 109.5 . . ?
C42 C43 H43B 109.5 . . ?
H43A C43 H43B 109.5 . . ?
C42 C43 H43C 109.5 . . ?
H43A C43 H43C 109.5 . . ?
H43B C43 H43C 109.5 . . ?
C42 C44 H44A 109.5 . . ?
C42 C44 H44B 109.5 . . ?
H44A C44 H44B 109.5 . . ?
C42 C44 H44C 109.5 . . ?
H44A C44 H44C 109.5 . . ?
H44B C44 H44C 109.5 . . ?
C42 C45 H45A 109.5 . . ?
C42 C45 H45B 109.5 . . ?
H45A C45 H45B 109.5 . . ?
C42 C45 H45C 109.5 . . ?
H45A C45 H45C 109.5 . . ?
H45B C45 H45C 109.5 . . ?
O24 C46 O25 124.3(7) . . ?
O24 C46 C47 117.8(7) . . ?
O25 C46 C47 117.7(7) . . ?
C48 C47 C50 110.9(7) . . ?
C48 C47 C49 110.1(7) . . ?
C50 C47 C49 109.8(7) . . ?
C48 C47 C46 111.2(7) . . ?
C50 C47 C46 110.2(7) . . ?
C49 C47 C46 104.4(6) . . ?
C47 C48 H48A 109.5 . . ?
C47 C48 H48B 109.5 . . ?
H48A C48 H48B 109.5 . . ?
C47 C48 H48C 109.5 . . ?
H48A C48 H48C 109.5 . . ?
H48B C48 H48C 109.5 . . ?
C47 C49 H49A 109.5 . . ?
C47 C49 H49B 109.5 . . ?
H49A C49 H49B 109.5 . . ?
C47 C49 H49C 109.5 . . ?
H49A C49 H49C 109.5 . . ?
H49B C49 H49C 109.5 . . ?
C47 C50 H50A 109.5 . . ?
C47 C50 H50B 109.5 . . ?
H50A C50 H50B 109.5 . . ?
C47 C50 H50C 109.5 . . ?
H50A C50 H50C 109.5 . . ?
H50B C50 H50C 109.5 . . ?
O27 C51 O26 124.1(8) . . ?
O27 C51 C52 120.4(7) . . ?
O26 C51 C52 115.4(7) . . ?
C54 C52 C55 110.3(7) . . ?
C54 C52 C51 111.2(7) . . ?
C55 C52 C51 110.7(7) . . ?
C54 C52 C53 110.0(7) . . ?
C55 C52 C53 109.9(7) . . ?
C51 C52 C53 104.6(6) . . ?
C52 C53 H53A 109.5 . . ?
C52 C53 H53B 109.5 . . ?
H53A C53 H53B 109.5 . . ?
C52 C53 H53C 109.5 . . ?
H53A C53 H53C 109.5 . . ?
H53B C53 H53C 109.5 . . ?
C52 C54 H54A 109.5 . . ?
C52 C54 H54B 109.5 . . ?
H54A C54 H54B 109.5 . . ?
C52 C54 H54C 109.5 . . ?
H54A C54 H54C 109.5 . . ?
H54B C54 H54C 109.5 . . ?
C52 C55 H55A 109.5 . . ?
C52 C55 H55B 109.5 . . ?
H55A C55 H55B 109.5 . . ?
C52 C55 H55C 109.5 . . ?
H55A C55 H55C 109.5 . . ?
H55B C55 H55C 109.5 . . ?
O28 C56 C57 110.3(7) . . ?
O28 C56 C58 107.2(7) . . ?
C57 C56 C58 112.3(7) . . ?
O28 C56 H56 109.0 . . ?
C57 C56 H56 109.0 . . ?
C58 C56 H56 109.0 . . ?
C56 C57 H57A 109.5 . . ?
C56 C57 H57B 109.5 . . ?
H57A C57 H57B 109.5 . . ?
C56 C57 H57C 109.5 . . ?
H57A C57 H57C 109.5 . . ?
H57B C57 H57C 109.5 . . ?
C56 C58 H58A 109.5 . . ?
C56 C58 H58B 109.5 . . ?
H58A C58 H58B 109.5 . . ?
C56 C58 H58C 109.5 . . ?
H58A C58 H58C 109.5 . . ?
H58B C58 H58C 109.5 . . ?
N1 C59 C60 121.2(7) . . ?
N1 C59 H59 119.4 . . ?
C60 C59 H59 119.4 . . ?
C61 C60 C59 120.2(8) . . ?
C61 C60 H60 119.9 . . ?
C59 C60 H60 119.9 . . ?
C60 C61 C62 118.7(8) . . ?
C60 C61 H61 120.7 . . ?
C62 C61 H61 120.7 . . ?
C63 C62 C61 118.7(8) . . ?
C63 C62 H62 120.6 . . ?
C61 C62 H62 120.6 . . ?
N1 C63 C62 122.3(7) . . ?
N1 C63 C64 115.5(7) . . ?
C62 C63 C64 122.1(7) . . ?
N2 C64 N6 128.5(7) . . ?
N2 C64 C63 117.9(7) . . ?
N6 C64 C63 113.4(6) . . ?
N4 C65 N6 127.2(7) . . ?
N4 C65 C72 116.2(7) . . ?
N6 C65 C72 116.5(7) . . ?
O5 C66 N2 110.1(6) . . ?
O5 C66 N4 108.8(6) . . ?
N2 C66 N4 112.0(6) . . ?
O5 C66 C67 109.1(6) . . ?
N2 C66 C67 107.2(6) . . ?
N4 C66 C67 109.6(6) . . ?
N3 C67 C68 120.9(7) . . ?
N3 C67 C66 115.9(6) . . ?
C68 C67 C66 122.9(7) . . ?
C69 C68 C67 119.2(7) . . ?
C69 C68 H68 120.4 . . ?
C67 C68 H68 120.4 . . ?
C68 C69 C70 120.1(7) . . ?
C68 C69 H69 119.9 . . ?
C70 C69 H69 119.9 . . ?
C69 C70 C71 117.9(8) . . ?
C69 C70 H70 121.0 . . ?
C71 C70 H70 121.0 . . ?
N3 C71 C70 122.3(8) . . ?
N3 C71 H71 118.9 . . ?
C70 C71 H71 118.9 . . ?
N5 C72 C73 121.6(7) . . ?
N5 C72 C65 115.8(7) . . ?
C73 C72 C65 122.6(7) . . ?
C74 C73 C72 118.8(8) . . ?
C74 C73 H73 120.6 . . ?
C72 C73 H73 120.6 . . ?
C73 C74 C75 119.5(8) . . ?
C73 C74 H74 120.3 . . ?
C75 C74 H74 120.3 . . ?
C76 C75 C74 118.7(8) . . ?
C76 C75 H75 120.7 . . ?
C74 C75 H75 120.7 . . ?
N5 C76 C75 122.0(8) . . ?
N5 C76 H76 119.0 . . ?
C75 C76 H76 119.0 . . ?
C79 C77 O29 121.9(12) . . ?
C79' C77 O29 114.4(11) . . ?
C79 C77 C78 116.5(10) . . ?
C79' C77 C78 128.2(13) . . ?
O29 C77 C78 111.6(8) . . ?
C79 C77 H77 100.6 . . ?
O29 C77 H77 100.6 . . ?
C78 C77 H77 100.6 . . ?
C79' C77 H77' 98.1 . . ?
O29 C77 H77' 98.1 . . ?
C78 C77 H77' 98.1 . . ?
C77 C78 H78A 109.5 . . ?
C77 C78 H78B 109.5 . . ?
H78A C78 H78B 109.5 . . ?
C77 C78 H78C 109.5 . . ?
H78A C78 H78C 109.5 . . ?
H78B C78 H78C 109.5 . . ?
C77 C79 H79A 109.5 . . ?
C77 C79 H79B 109.5 . . ?
H79A C79 H79B 109.5 . . ?
C77 C79 H79C 109.5 . . ?
H79A C79 H79C 109.5 . . ?
H79B C79 H79C 109.5 . . ?
C77 C79' H79D 109.5 . . ?
C77 C79' H79E 109.5 . . ?
H79D C79' H79E 109.5 . . ?
C77 C79' H79F 109.5 . . ?
H79D C79' H79F 109.5 . . ?
H79E C79' H79F 109.5 . . ?
O35 C80 O36 124.5(8) . . ?
O35 C80 C81 120.2(8) . . ?
O36 C80 C81 115.2(7) . . ?
C84 C81 C80 111.0(7) . . ?
C84 C81 C83 111.8(8) . . ?
C80 C81 C83 107.2(7) . . ?
C84 C81 C82 108.3(7) . . ?
C80 C81 C82 110.0(7) . . ?
C83 C81 C82 108.5(7) . . ?
C81 C82 H82A 109.5 . . ?
C81 C82 H82B 109.5 . . ?
H82A C82 H82B 109.5 . . ?
C81 C82 H82C 109.5 . . ?
H82A C82 H82C 109.5 . . ?
H82B C82 H82C 109.5 . . ?
C81 C83 H83A 109.5 . . ?
C81 C83 H83B 109.5 . . ?
H83A C83 H83B 109.5 . . ?
C81 C83 H83C 109.5 . . ?
H83A C83 H83C 109.5 . . ?
H83B C83 H83C 109.5 . . ?
C81 C84 H84A 109.5 . . ?
C81 C84 H84B 109.5 . . ?
H84A C84 H84B 109.5 . . ?
C81 C84 H84C 109.5 . . ?
H84A C84 H84C 109.5 . . ?
H84B C84 H84C 109.5 . . ?
O37 C85 O38 124.4(8) . . ?
O37 C85 C86 117.7(9) . . ?
O38 C85 C86 117.8(8) . . ?
C89 C86 C85 111.5(8) . . ?
C89 C86 C88 110.0(9) . . ?
C85 C86 C88 105.4(8) . . ?
C89 C86 C87 110.1(8) . . ?
C85 C86 C87 109.6(8) . . ?
C88 C86 C87 110.2(9) . . ?
C86 C87 H87A 109.5 . . ?
C86 C87 H87B 109.5 . . ?
H87A C87 H87B 109.5 . . ?
C86 C87 H87C 109.5 . . ?
H87A C87 H87C 109.5 . . ?
H87B C87 H87C 109.5 . . ?
C86 C88 H88A 109.5 . . ?
C86 C88 H88B 109.5 . . ?
H88A C88 H88B 109.5 . . ?
C86 C88 H88C 109.5 . . ?
H88A C88 H88C 109.5 . . ?
H88B C88 H88C 109.5 . . ?
C86 C89 H89A 109.5 . . ?
C86 C89 H89B 109.5 . . ?
H89A C89 H89B 109.5 . . ?
C86 C89 H89C 109.5 . . ?
H89A C89 H89C 109.5 . . ?
H89B C89 H89C 109.5 . . ?
O40 C90 O39 125.5(9) . . ?
O40 C90 C91 117.6(9) . . ?
O39 C90 C91 116.9(9) . . ?
C92 C91 C94 111.9(10) . . ?
C92 C91 C90 110.7(8) . . ?
C94 C91 C90 110.2(9) . . ?
C92 C91 C93 108.5(10) . . ?
C94 C91 C93 109.0(9) . . ?
C90 C91 C93 106.4(9) . . ?
C91 C92 H92A 109.5 . . ?
C91 C92 H92B 109.5 . . ?
H92A C92 H92B 109.5 . . ?
C91 C92 H92C 109.5 . . ?
H92A C92 H92C 109.5 . . ?
H92B C92 H92C 109.5 . . ?
C91 C93 H93A 109.5 . . ?
C91 C93 H93B 109.5 . . ?
H93A C93 H93B 109.5 . . ?
C91 C93 H93C 109.5 . . ?
H93A C93 H93C 109.5 . . ?
H93B C93 H93C 109.5 . . ?
C91 C94 H94A 109.5 . . ?
C91 C94 H94B 109.5 . . ?
H94A C94 H94B 109.5 . . ?
C91 C94 H94C 109.5 . . ?
H94A C94 H94C 109.5 . . ?
H94B C94 H94C 109.5 . . ?
O42 C95 O41 126.1(9) . . ?
O42 C95 C96 119.5(8) . . ?
O41 C95 C96 114.2(8) . . ?
C98' C96 C99' 131(2) . . ?
C98 C96 C97 112.8(11) . . ?
C98' C96 C97' 103.7(17) . . ?
C99' C96 C97' 99.2(16) . . ?
C98 C96 C99 103.8(12) . . ?
C97 C96 C99 102.4(10) . . ?
C98 C96 C95 114.9(9) . . ?
C98' C96 C95 114.5(14) . . ?
C99' C96 C95 106.7(14) . . ?
C97 C96 C95 114.9(9) . . ?
C97' C96 C95 93.8(12) . . ?
C99 C96 C95 106.4(9) . . ?
C96 C97 H97A 109.5 . . ?
C96 C97 H97B 109.5 . . ?
H97A C97 H97B 109.5 . . ?
C96 C97 H97C 109.5 . . ?
H97A C97 H97C 109.5 . . ?
H97B C97 H97C 109.5 . . ?
C96 C98 H98A 109.5 . . ?
C96 C98 H98B 109.5 . . ?
H98A C98 H98B 109.5 . . ?
C96 C98 H98C 109.5 . . ?
H98A C98 H98C 109.5 . . ?
H98B C98 H98C 109.5 . . ?
C96 C99 H99A 109.5 . . ?
C96 C99 H99B 109.5 . . ?
H99A C99 H99B 109.5 . . ?
C96 C99 H99C 109.5 . . ?
H99A C99 H99C 109.5 . . ?
H99B C99 H99C 109.5 . . ?
C96 C97' H97D 109.5 . . ?
C96 C97' H97E 109.5 . . ?
H97D C97' H97E 109.5 . . ?
C96 C97' H97F 109.5 . . ?
H97D C97' H97F 109.5 . . ?
H97E C97' H97F 109.5 . . ?
C96 C98' H98D 109.5 . . ?
C96 C98' H98E 109.5 . . ?
H98D C98' H98E 109.5 . . ?
C96 C98' H98F 109.5 . . ?
H98D C98' H98F 109.5 . . ?
H98E C98' H98F 109.5 . . ?
C96 C99' H99D 109.5 . . ?
C96 C99' H99E 109.5 . . ?
H99D C99' H99E 109.5 . . ?
C96 C99' H99F 109.5 . . ?
H99D C99' H99F 109.5 . . ?
H99E C99' H99F 109.5 . . ?
O45 C100 O46 122.7(8) . . ?
O45 C100 C101 117.4(8) . . ?
O46 C100 C101 119.8(8) . . ?
C104 C101 C102 111.7(10) . . ?
C104 C101 C100 108.0(8) . . ?
C102 C101 C100 110.6(8) . . ?
C104 C101 C103 108.6(10) . . ?
C102 C101 C103 108.7(9) . . ?
C100 C101 C103 109.2(8) . . ?
C101 C102 H10D 109.5 . . ?
C101 C102 H10E 109.5 . . ?
H10D C102 H10E 109.5 . . ?
C101 C102 H10F 109.5 . . ?
H10D C102 H10F 109.5 . . ?
H10E C102 H10F 109.5 . . ?
C101 C103 H10G 109.5 . . ?
C101 C103 H10H 109.5 . . ?
H10G C103 H10H 109.5 . . ?
C101 C103 H10I 109.5 . . ?
H10G C103 H10I 109.5 . . ?
H10H C103 H10I 109.5 . . ?
C101 C104 H10J 109.5 . . ?
C101 C104 H10K 109.5 . . ?
H10J C104 H10K 109.5 . . ?
C101 C104 H10L 109.5 . . ?
H10J C104 H10L 109.5 . . ?
H10K C104 H10L 109.5 . . ?
O48 C105 O47 125.3(9) . . ?
O48 C105 C106 115.7(8) . . ?
O47 C105 C106 119.0(8) . . ?
C109 C106 C107 110.6(9) . . ?
C109 C106 C108 109.2(8) . . ?
C107 C106 C108 111.1(9) . . ?
C109 C106 C105 111.9(8) . . ?
C107 C106 C105 104.5(7) . . ?
C108 C106 C105 109.5(8) . . ?
C106 C107 H10M 109.5 . . ?
C106 C107 H10N 109.5 . . ?
H10M C107 H10N 109.5 . . ?
C106 C107 H10O 109.5 . . ?
H10M C107 H10O 109.5 . . ?
H10N C107 H10O 109.5 . . ?
C106 C108 H10P 109.5 . . ?
C106 C108 H10Q 109.5 . . ?
H10P C108 H10Q 109.5 . . ?
C106 C108 H10R 109.5 . . ?
H10P C108 H10R 109.5 . . ?
H10Q C108 H10R 109.5 . . ?
C106 C109 H10S 109.5 . . ?
C106 C109 H10T 109.5 . . ?
H10S C109 H10T 109.5 . . ?
C106 C109 H10U 109.5 . . ?
H10S C109 H10U 109.5 . . ?
H10T C109 H10U 109.5 . . ?
O51 C110 O52 126.2(8) . . ?
O51 C110 C111 114.8(8) . . ?
O52 C110 C111 119.1(8) . . ?
C114 C111 C112 111.6(9) . . ?
C114 C111 C113 111.0(9) . . ?
C112 C111 C113 106.2(8) . . ?
C114 C111 C110 111.0(8) . . ?
C112 C111 C110 107.7(7) . . ?
C113 C111 C110 109.1(7) . . ?
C111 C112 H11A 109.5 . . ?
C111 C112 H11B 109.5 . . ?
H11A C112 H11B 109.5 . . ?
C111 C112 H11C 109.5 . . ?
H11A C112 H11C 109.5 . . ?
H11B C112 H11C 109.5 . . ?
C111 C113 H11D 109.5 . . ?
C111 C113 H11E 109.5 . . ?
H11D C113 H11E 109.5 . . ?
C111 C113 H11F 109.5 . . ?
H11D C113 H11F 109.5 . . ?
H11E C113 H11F 109.5 . . ?
C111 C114 H11G 109.5 . . ?
C111 C114 H11H 109.5 . . ?
H11G C114 H11H 109.5 . . ?
C111 C114 H11I 109.5 . . ?
H11G C114 H11I 109.5 . . ?
H11H C114 H11I 109.5 . . ?
O50 C115 O49 118.3(8) . . ?
O50 C115 C116 120.5(9) . . ?
O49 C115 C116 121.1(9) . . ?
O50 C115 Fe13 59.5(5) . . ?
O49 C115 Fe13 58.9(4) . . ?
C116 C115 Fe13 173.5(6) . . ?
C117 C116 C118 111.2(9) . . ?
C117 C116 C119 110.4(10) . . ?
C118 C116 C119 107.9(9) . . ?
C117 C116 C115 111.4(9) . . ?
C118 C116 C115 107.5(8) . . ?
C119 C116 C115 108.4(9) . . ?
C116 C117 H11J 109.5 . . ?
C116 C117 H11K 109.5 . . ?
H11J C117 H11K 109.5 . . ?
C116 C117 H11L 109.5 . . ?
H11J C117 H11L 109.5 . . ?
H11K C117 H11L 109.5 . . ?
C116 C118 H11M 109.5 . . ?
C116 C118 H11N 109.5 . . ?
H11M C118 H11N 109.5 . . ?
C116 C118 H11O 109.5 . . ?
H11M C118 H11O 109.5 . . ?
H11N C118 H11O 109.5 . . ?
C116 C119 H11P 109.5 . . ?
C116 C119 H11Q 109.5 . . ?
H11P C119 H11Q 109.5 . . ?
C116 C119 H11R 109.5 . . ?
H11P C119 H11R 109.5 . . ?
H11Q C119 H11R 109.5 . . ?
O53 C120 O54 123.5(8) . . ?
O53 C120 C121 119.4(8) . . ?
O54 C120 C121 117.0(8) . . ?
C120 C121 C123 109.3(7) . . ?
C120 C121 C122 111.0(7) . . ?
C123 C121 C122 110.8(7) . . ?
C120 C121 C124 108.6(6) . . ?
C123 C121 C124 109.0(7) . . ?
C122 C121 C124 108.0(7) . . ?
C121 C122 H12A 109.5 . . ?
C121 C122 H12B 109.5 . . ?
H12A C122 H12B 109.5 . . ?
C121 C122 H12C 109.5 . . ?
H12A C122 H12C 109.5 . . ?
H12B C122 H12C 109.5 . . ?
C121 C123 H12D 109.5 . . ?
C121 C123 H12E 109.5 . . ?
H12D C123 H12E 109.5 . . ?
C121 C123 H12F 109.5 . . ?
H12D C123 H12F 109.5 . . ?
H12E C123 H12F 109.5 . . ?
C121 C124 H12G 109.5 . . ?
C121 C124 H12H 109.5 . . ?
H12G C124 H12H 109.5 . . ?
C121 C124 H12I 109.5 . . ?
H12G C124 H12I 109.5 . . ?
H12H C124 H12I 109.5 . . ?
O44 C125 O43 124.8(8) . . ?
O44 C125 C126 117.0(7) . . ?
O43 C125 C126 118.1(7) . . ?
C127 C126 C128 110.6(7) . . ?
C127 C126 C125 111.7(6) . . ?
C128 C126 C125 110.4(7) . . ?
C127 C126 C129 109.0(7) . . ?
C128 C126 C129 111.1(6) . . ?
C125 C126 C129 103.8(6) . . ?
C126 C127 H12J 109.5 . . ?
C126 C127 H12K 109.5 . . ?
H12J C127 H12K 109.5 . . ?
C126 C127 H12L 109.5 . . ?
H12J C127 H12L 109.5 . . ?
H12K C127 H12L 109.5 . . ?
C126 C128 H12M 109.5 . . ?
C126 C128 H12N 109.5 . . ?
H12M C128 H12N 109.5 . . ?
C126 C128 H12O 109.5 . . ?
H12M C128 H12O 109.5 . . ?
H12N C128 H12O 109.5 . . ?
C126 C129 H12P 109.5 . . ?
C126 C129 H12Q 109.5 . . ?
H12P C129 H12Q 109.5 . . ?
C126 C129 H12R 109.5 . . ?
H12P C129 H12R 109.5 . . ?
H12Q C129 H12R 109.5 . . ?
O57 C130 C132 110.9(10) . . ?
O57 C130 C131 107.9(9) . . ?
C132 C130 C131 111.4(10) . . ?
O57 C130 H130 108.9 . . ?
C132 C130 H130 108.9 . . ?
C131 C130 H130 108.9 . . ?
C130 C131 H13D 109.5 . . ?
C130 C131 H13E 109.5 . . ?
H13D C131 H13E 109.5 . . ?
C130 C131 H13F 109.5 . . ?
H13D C131 H13F 109.5 . . ?
H13E C131 H13F 109.5 . . ?
C130 C132 H13G 109.5 . . ?
C130 C132 H13H 109.5 . . ?
H13G C132 H13H 109.5 . . ?
C130 C132 H13I 109.5 . . ?
H13G C132 H13I 109.5 . . ?
H13H C132 H13I 109.5 . . ?
O56 C133 O55 123.4(8) . . ?
O56 C133 C134 119.2(8) . . ?
O55 C133 C134 117.3(8) . . ?
C137 C134 C133 109.6(7) . . ?
C137 C134 C136 110.4(7) . . ?
C133 C134 C136 106.1(7) . . ?
C137 C134 C135 111.2(7) . . ?
C133 C134 C135 110.3(7) . . ?
C136 C134 C135 109.1(8) . . ?
C134 C135 H13J 109.5 . . ?
C134 C135 H13K 109.5 . . ?
H13J C135 H13K 109.5 . . ?
C134 C135 H13L 109.5 . . ?
H13J C135 H13L 109.5 . . ?
H13K C135 H13L 109.5 . . ?
C134 C136 H13M 109.5 . . ?
C134 C136 H13N 109.5 . . ?
H13M C136 H13N 109.5 . . ?
C134 C136 H13O 109.5 . . ?
H13M C136 H13O 109.5 . . ?
H13N C136 H13O 109.5 . . ?
C134 C137 H13P 109.5 . . ?
C134 C137 H13Q 109.5 . . ?
H13P C137 H13Q 109.5 . . ?
C134 C137 H13R 109.5 . . ?
H13P C137 H13R 109.5 . . ?
H13Q C137 H13R 109.5 . . ?
O58 C138 C139 111.1(7) . . ?
O58 C138 C140 111.7(8) . . ?
C139 C138 C140 111.5(9) . . ?
O58 C138 H138 107.4 . . ?
C139 C138 H138 107.4 . . ?
C140 C138 H138 107.4 . . ?
C138 C139 H13S 109.5 . . ?
C138 C139 H13T 109.5 . . ?
H13S C139 H13T 109.5 . . ?
C138 C139 H13U 109.5 . . ?
H13S C139 H13U 109.5 . . ?
H13T C139 H13U 109.5 . . ?
C138 C140 H14D 109.5 . . ?
C138 C140 H14E 109.5 . . ?
H14D C140 H14E 109.5 . . ?
C138 C140 H14F 109.5 . . ?
H14D C140 H14F 109.5 . . ?
H14E C140 H14F 109.5 . . ?
N7 C141 C142 121.2(8) . . ?
N7 C141 H141 119.4 . . ?
C142 C141 H141 119.4 . . ?
C141 C142 C143 120.3(8) . . ?
C141 C142 H142 119.8 . . ?
C143 C142 H142 119.8 . . ?
C144 C143 C142 118.0(8) . . ?
C144 C143 H143 121.0 . . ?
C142 C143 H143 121.0 . . ?
C143 C144 C145 120.4(7) . . ?
C143 C144 H144 119.8 . . ?
C145 C144 H144 119.8 . . ?
N7 C145 C144 120.8(7) . . ?
N7 C145 C146 116.1(7) . . ?
C144 C145 C146 123.1(7) . . ?
N8 C146 N9 127.8(7) . . ?
N8 C146 C145 116.0(7) . . ?
N9 C146 C145 116.1(7) . . ?
N10 C147 N9 128.0(7) . . ?
N10 C147 C154 117.2(7) . . ?
N9 C147 C154 114.8(7) . . ?
O34 C148 N8 111.6(6) . . ?
O34 C148 N10 108.4(6) . . ?
N8 C148 N10 112.3(6) . . ?
O34 C148 C149 109.4(6) . . ?
N8 C148 C149 108.0(6) . . ?
N10 C148 C149 107.1(5) . . ?
N11 C149 C150 122.1(7) . . ?
N11 C149 C148 114.8(7) . . ?
C150 C149 C148 123.1(7) . . ?
C151 C150 C149 119.1(8) . . ?
C151 C150 H150 120.4 . . ?
C149 C150 H150 120.4 . . ?
C150 C151 C152 118.6(8) . . ?
C150 C151 H151 120.7 . . ?
C152 C151 H151 120.7 . . ?
C153 C152 C151 119.3(8) . . ?
C153 C152 H152 120.3 . . ?
C151 C152 H152 120.3 . . ?
N11 C153 C152 122.1(8) . . ?
N11 C153 H153 118.9 . . ?
C152 C153 H153 118.9 . . ?
N12 C154 C155 122.1(7) . . ?
N12 C154 C147 115.9(7) . . ?
C155 C154 C147 122.0(7) . . ?
C154 C155 C156 119.2(7) . . ?
C154 C155 H155 120.4 . . ?
C156 C155 H155 120.4 . . ?
C157 C156 C155 118.6(8) . . ?
C157 C156 H156 120.7 . . ?
C155 C156 H156 120.7 . . ?
C156 C157 C158 119.3(7) . . ?
C156 C157 H157 120.3 . . ?
C158 C157 H157 120.3 . . ?
N12 C158 C157 122.8(7) . . ?
N12 C158 H158 118.6 . . ?
C157 C158 H158 118.6 . . ?
C160 C159 H15D 109.5 . . ?
C160 C159 H15E 109.5 . . ?
H15D C159 H15E 109.5 . . ?
C160 C159 H15F 109.5 . . ?
H15D C159 H15F 109.5 . . ?
H15E C159 H15F 109.5 . . ?
O59 C160 C161 133(2) . . ?
O59 C160 C159 115(2) . . ?
C161 C160 C159 111.6(19) . . ?
O59 C160 H160 92.2 . . ?
C161 C160 H160 92.2 . . ?
C159 C160 H160 92.2 . . ?
C160 C161 H16A 109.5 . . ?
C160 C161 H16B 109.5 . . ?
H16A C161 H16B 109.5 . . ?
C160 C161 H16C 109.5 . . ?
H16A C161 H16C 109.5 . . ?
H16B C161 H16C 109.5 . . ?
C59 N1 C63 118.9(7) . . ?
C59 N1 Fe3 126.7(5) . . ?
C63 N1 Fe3 114.4(5) . . ?
C64 N2 C66 117.3(6) . . ?
C64 N2 Fe3 116.0(5) . . ?
C66 N2 Fe3 125.6(5) . . ?
C67 N3 C71 119.5(7) . . ?
C67 N3 Fe4 114.0(5) . . ?
C71 N3 Fe4 126.5(5) . . ?
C65 N4 C66 118.6(6) . . ?
C65 N4 Fe7 114.8(5) . . ?
C66 N4 Fe7 126.5(5) . . ?
C76 N5 C72 119.4(7) . . ?
C76 N5 Fe7 126.6(5) . . ?
C72 N5 Fe7 112.6(5) . . ?
C65 N6 C64 112.3(6) . . ?
C145 N7 C141 119.1(7) . . ?
C145 N7 Fe14 114.1(5) . . ?
C141 N7 Fe14 126.7(5) . . ?
C146 N8 C148 118.9(6) . . ?
C146 N8 Fe14 116.3(5) . . ?
C148 N8 Fe14 124.6(5) . . ?
C146 N9 C147 113.6(7) . . ?
C147 N10 C148 118.2(6) . . ?
C147 N10 Fe9 115.6(5) . . ?
C148 N10 Fe9 126.0(5) . . ?
C153 N11 C149 118.6(7) . . ?
C153 N11 Fe11 126.9(6) . . ?
C149 N11 Fe11 114.3(5) . . ?
C158 N12 C154 118.0(7) . . ?
C158 N12 Fe9 127.5(5) . . ?
C154 N12 Fe9 114.5(5) . . ?
Fe1 O1 Fe3 131.4(3) . . ?
Fe1 O1 Fe2 118.5(2) . . ?
Fe3 O1 Fe2 93.5(2) . . ?
Fe4 O2 Fe3 132.3(3) . . ?
Fe4 O2 Fe2 131.6(3) . . ?
Fe3 O2 Fe2 94.4(2) . . ?
Fe5 O3 Fe4 99.3(2) . . ?
Fe6 O4 Fe7 117.5(2) . . ?
Fe6 O4 Fe5 131.2(3) . . ?
Fe7 O4 Fe5 98.7(2) . . ?
C66 O5 Fe5 127.3(4) . . ?
C66 O5 Fe4 114.4(4) . . ?
Fe5 O5 Fe4 94.3(2) . . ?
C1 O6 Fe1 125.7(5) . . ?
C1 O7 Fe2 133.1(5) . . ?
C6 O8 Fe1 133.9(5) . . ?
C6 O9 Fe2 128.9(6) . . ?
C11 O10 Fe1 128.2(5) . . ?
C11 O11 Fe3 128.9(5) . . ?
C16 O12 Fe1 132.1(5) . . ?
C21 O14 Fe2 134.7(6) . . ?
C21 O15 Fe4 134.6(5) . . ?
C26 O16 Fe4 130.1(5) . . ?
C26 O17 Fe5 128.1(5) . . ?
C31 O18 Fe5 134.9(5) . . ?
C31 O19 Fe6 130.4(5) . . ?
C36 O20 Fe6 90.6(5) . . ?
C36 O21 Fe6 89.0(5) . . ?
C41 O22 Fe6 130.6(5) . . ?
C41 O23 Fe7 128.4(6) . . ?
C46 O24 Fe6 126.1(5) . . ?
C46 O25 Fe7 133.7(5) . . ?
C51 O26 Fe2 124.7(5) . . ?
C51 O27 Fe3 124.9(5) . . ?
C56 O28 Fe1 130.9(5) . . ?
C56 O28 H28 92.2 . . ?
Fe1 O28 H28 107.4 . . ?
C77 O29 Fe7 133.4(6) . . ?
C77 O29 Fe5 130.6(6) . . ?
Fe7 O29 Fe5 94.2(2) . . ?
Fe8 O30 Fe9 132.4(3) . . ?
Fe8 O30 Fe10 119.0(3) . . ?
Fe9 O30 Fe10 92.8(2) . . ?
Fe11 O31 Fe9 133.3(3) . . ?
Fe11 O31 Fe10 131.8(3) . . ?
Fe9 O31 Fe10 94.2(2) . . ?
Fe12 O32 Fe11 99.1(2) . . ?
Fe13 O33 Fe14 119.1(3) . . ?
Fe13 O33 Fe12 128.2(3) . . ?
Fe14 O33 Fe12 100.6(2) . . ?
C148 O34 Fe12 125.7(4) . . ?
C148 O34 Fe11 115.8(4) . . ?
Fe12 O34 Fe11 94.1(2) . . ?
C80 O35 Fe8 131.9(6) . . ?
C80 O36 Fe9 127.9(5) . . ?
C85 O37 Fe8 129.1(6) . . ?
C85 O38 Fe10 133.9(6) . . ?
C90 O39 Fe8 133.3(6) . . ?
C90 O40 Fe10 129.7(6) . . ?
C95 O41 Fe8 133.8(6) . . ?
C125 O43 Fe10 124.3(5) . . ?
C125 O44 Fe9 124.9(5) . . ?
C100 O45 Fe10 133.3(6) . . ?
C100 O46 Fe11 135.1(6) . . ?
C105 O47 Fe11 128.2(6) . . ?
C105 O48 Fe12 129.0(6) . . ?
C115 O49 Fe13 89.9(5) . . ?
C115 O50 Fe13 89.4(5) . . ?
C110 O51 Fe12 133.2(6) . . ?
C110 O52 Fe13 130.5(5) . . ?
C120 O53 Fe13 133.7(5) . . ?
C120 O54 Fe14 128.8(5) . . ?
C133 O55 Fe13 128.4(5) . . ?
C133 O56 Fe14 134.0(6) . . ?
C130 O57 Fe8 132.8(6) . . ?
C130 O57 H57 118.1 . . ?
Fe8 O57 H57 96.2 . . ?
C138 O58 Fe12 125.3(5) . . ?
C138 O58 Fe14 139.7(5) . . ?
Fe12 O58 Fe14 94.1(2) . . ?
C160 O59 H59I 109.5 . . ?
C163 O60 H60A 109.5 . . ?
O60 C163 C162 98(2) . . ?
O60 C163 C164 98(2) . . ?
C162 C163 C164 154(3) . . ?
O60 C163 H163 99.0 . . ?
C162 C163 H163 99.0 . . ?
C164 C163 H163 99.0 . . ?
C163 C162 H16D 109.5 . . ?
C163 C162 H16E 109.5 . . ?
H16D C162 H16E 109.5 . . ?
C163 C162 H16F 109.5 . . ?
H16D C162 H16F 109.5 . . ?
H16E C162 H16F 109.5 . . ?
C163 C164 H16G 109.5 . . ?
C163 C164 H16H 109.5 . . ?
H16G C164 H16H 109.5 . . ?
C163 C164 H16I 109.5 . . ?
H16G C164 H16I 109.5 . . ?
H16H C164 H16I 109.5 . . ?

loop_
_geom_bond_atom_site_label_1
_geom_bond_atom_site_label_2
_geom_bond_distance
_geom_bond_site_symmetry_2
_geom_bond_publ_flag
Fe1 O1 1.855(5) . ?
Fe1 O8 2.010(5) . ?
Fe1 O10 2.024(5) . ?
Fe1 O6 2.026(5) . ?
Fe1 O12 2.026(5) . ?
Fe1 O28 2.116(5) . ?
Fe2 O1 1.954(5) . ?
Fe2 O2 1.955(5) . ?
Fe2 O14 2.007(5) . ?
Fe2 O9 2.025(5) . ?
Fe2 O7 2.032(5) . ?
Fe2 O26 2.035(5) . ?
Fe2 Fe3 2.8280(18) . ?
Fe3 O2 1.898(5) . ?
Fe3 O1 1.929(5) . ?
Fe3 O11 2.025(5) . ?
Fe3 O27 2.066(5) . ?
Fe3 N2 2.162(6) . ?
Fe3 N1 2.176(6) . ?
Fe4 O2 1.855(5) . ?
Fe4 O15 1.998(6) . ?
Fe4 O16 2.020(5) . ?
Fe4 O3 2.037(5) . ?
Fe4 O5 2.085(5) . ?
Fe4 N3 2.178(6) . ?
Fe5 O4 1.948(5) . ?
Fe5 O3 1.963(5) . ?
Fe5 O17 1.979(5) . ?
Fe5 O29 1.999(5) . ?
Fe5 O18 2.014(5) . ?
Fe5 O5 2.076(5) . ?
Fe5 Fe7 2.9049(17) . ?
Fe6 O4 1.820(5) . ?
Fe6 O22 2.016(5) . ?
Fe6 O24 2.019(5) . ?
Fe6 O19 2.032(5) . ?
Fe6 O20 2.083(5) . ?
Fe6 O21 2.127(5) . ?
Fe6 C36 2.460(9) . ?
Fe7 O4 1.879(5) . ?
Fe7 O29 1.967(5) . ?
Fe7 O23 2.016(5) . ?
Fe7 O25 2.059(5) . ?
Fe7 N4 2.106(6) . ?
Fe7 N5 2.115(6) . ?
Fe8 O30 1.855(5) . ?
Fe8 O41 2.009(5) . ?
Fe8 O37 2.028(6) . ?
Fe8 O39 2.049(6) . ?
Fe8 O35 2.060(6) . ?
Fe8 O57 2.099(6) . ?
Fe9 O31 1.889(5) . ?
Fe9 O30 1.938(5) . ?
Fe9 O36 2.007(5) . ?
Fe9 O44 2.057(5) . ?
Fe9 N12 2.149(6) . ?
Fe9 N10 2.161(6) . ?
Fe9 Fe10 2.8205(18) . ?
Fe10 O30 1.956(5) . ?
Fe10 O31 1.961(5) . ?
Fe10 O40 1.996(5) . ?
Fe10 O45 1.998(6) . ?
Fe10 O43 2.034(5) . ?
Fe10 O38 2.034(6) . ?
Fe11 O31 1.840(5) . ?
Fe11 O46 2.000(6) . ?
Fe11 O32 2.020(5) . ?
Fe11 O47 2.049(6) . ?
Fe11 O34 2.091(5) . ?
Fe11 N11 2.196(7) . ?
Fe12 O33 1.948(5) . ?
Fe12 O48 1.975(6) . ?
Fe12 O32 1.978(5) . ?
Fe12 O51 1.988(5) . ?
Fe12 O58 2.004(6) . ?
Fe12 O34 2.067(5) . ?
Fe12 Fe14 2.9447(18) . ?
Fe13 O33 1.830(5) . ?
Fe13 O53 2.000(5) . ?
Fe13 O55 2.008(5) . ?
Fe13 O52 2.015(5) . ?
Fe13 O49 2.108(5) . ?
Fe13 O50 2.122(6) . ?
Fe13 C115 2.462(9) . ?
Fe14 O33 1.878(5) . ?
Fe14 O58 2.020(6) . ?
Fe14 O54 2.020(5) . ?
Fe14 O56 2.065(6) . ?
Fe14 N8 2.110(6) . ?
Fe14 N7 2.128(6) . ?
C1 O6 1.256(9) . ?
C1 O7 1.260(9) . ?
C1 C2 1.539(10) . ?
C2 C5 1.514(11) . ?
C2 C3 1.517(11) . ?
C2 C4 1.544(11) . ?
C3 H3A 0.9800 . ?
C3 H3B 0.9800 . ?
C3 H3C 0.9800 . ?
C4 H4A 0.9800 . ?
C4 H4B 0.9800 . ?
C4 H4C 0.9800 . ?
C5 H5A 0.9800 . ?
C5 H5B 0.9800 . ?
C5 H5C 0.9800 . ?
C6 O9 1.262(9) . ?
C6 O8 1.276(9) . ?
C6 C7 1.518(11) . ?
C7 C9 1.515(9) . ?
C7 C10 1.527(11) . ?
C7 C8 1.533(10) . ?
C8 H8A 0.9800 . ?
C8 H8B 0.9800 . ?
C8 H8C 0.9800 . ?
C9 H9A 0.9800 . ?
C9 H9B 0.9800 . ?
C9 H9C 0.9800 . ?
C10 H10A 0.9800 . ?
C10 H10B 0.9800 . ?
C10 H10C 0.9800 . ?
C11 O10 1.256(8) . ?
C11 O11 1.265(9) . ?
C11 C12 1.536(11) . ?
C12 C14 1.523(11) . ?
C12 C15 1.537(10) . ?
C12 C13 1.542(10) . ?
C13 H13A 0.9800 . ?
C13 H13B 0.9800 . ?
C13 H13C 0.9800 . ?
C14 H14A 0.9800 . ?
C14 H14B 0.9800 . ?
C14 H14C 0.9800 . ?
C15 H15A 0.9800 . ?
C15 H15B 0.9800 . ?
C15 H15C 0.9800 . ?
C16 O13 1.237(8) . ?
C16 O12 1.295(9) . ?
C16 C17 1.527(11) . ?
C17 C18 1.485(11) . ?
C17 C20 1.514(10) . ?
C17 C19 1.555(12) . ?
C18 H18A 0.9800 . ?
C18 H18B 0.9800 . ?
C18 H18C 0.9800 . ?
C19 H19A 0.9800 . ?
C19 H19B 0.9800 . ?
C19 H19C 0.9800 . ?
C20 H20A 0.9800 . ?
C20 H20B 0.9800 . ?
C20 H20C 0.9800 . ?
C21 O14 1.241(9) . ?
C21 O15 1.270(9) . ?
C21 C22 1.527(10) . ?
C22 C25 1.524(10) . ?
C22 C23 1.533(11) . ?
C22 C24 1.539(10) . ?
C23 H23A 0.9800 . ?
C23 H23B 0.9800 . ?
C23 H23C 0.9800 . ?
C24 H24A 0.9800 . ?
C24 H24B 0.9800 . ?
C24 H24C 0.9800 . ?
C25 H25A 0.9800 . ?
C25 H25B 0.9800 . ?
C25 H25C 0.9800 . ?
C26 O16 1.257(9) . ?
C26 O17 1.266(9) . ?
C26 C27 1.540(10) . ?
C27 C30 1.519(11) . ?
C27 C29 1.531(11) . ?
C27 C28 1.533(10) . ?
C28 H28A 0.9800 . ?
C28 H28B 0.9800 . ?
C28 H28C 0.9800 . ?
C29 H29A 0.9800 . ?
C29 H29B 0.9800 . ?
C29 H29C 0.9800 . ?
C30 H30A 0.9800 . ?
C30 H30B 0.9800 . ?
C30 H30C 0.9800 . ?
C31 O18 1.242(9) . ?
C31 O19 1.270(9) . ?
C31 C32 1.532(11) . ?
C32 C34 1.497(11) . ?
C32 C33 1.531(11) . ?
C32 C35 1.552(11) . ?
C33 H33A 0.9800 . ?
C33 H33B 0.9800 . ?
C33 H33C 0.9800 . ?
C34 H34A 0.9800 . ?
C34 H34B 0.9800 . ?
C34 H34C 0.9800 . ?
C35 H35A 0.9800 . ?
C35 H35B 0.9800 . ?
C35 H35C 0.9800 . ?
C36 O21 1.272(9) . ?
C36 O20 1.286(9) . ?
C36 C37 1.493(11) . ?
C37 C39 1.517(10) . ?
C37 C38 1.521(10) . ?
C37 C40 1.549(10) . ?
C38 H38A 0.9800 . ?
C38 H38B 0.9800 . ?
C38 H38C 0.9800 . ?
C39 H39A 0.9800 . ?
C39 H39B 0.9800 . ?
C39 H39C 0.9800 . ?
C40 H40A 0.9800 . ?
C40 H40B 0.9800 . ?
C40 H40C 0.9800 . ?
C41 O22 1.251(9) . ?
C41 O23 1.278(9) . ?
C41 C42 1.523(10) . ?
C42 C43 1.499(11) . ?
C42 C45 1.515(11) . ?
C42 C44 1.547(11) . ?
C43 H43A 0.9800 . ?
C43 H43B 0.9800 . ?
C43 H43C 0.9800 . ?
C44 H44A 0.9800 . ?
C44 H44B 0.9800 . ?
C44 H44C 0.9800 . ?
C45 H45A 0.9800 . ?
C45 H45B 0.9800 . ?
C45 H45C 0.9800 . ?
C46 O24 1.261(9) . ?
C46 O25 1.267(9) . ?
C46 C47 1.546(10) . ?
C47 C48 1.518(11) . ?
C47 C50 1.519(10) . ?
C47 C49 1.539(10) . ?
C48 H48A 0.9800 . ?
C48 H48B 0.9800 . ?
C48 H48C 0.9800 . ?
C49 H49A 0.9800 . ?
C49 H49B 0.9800 . ?
C49 H49C 0.9800 . ?
C50 H50A 0.9800 . ?
C50 H50B 0.9800 . ?
C50 H50C 0.9800 . ?
C51 O27 1.250(9) . ?
C51 O26 1.274(8) . ?
C51 C52 1.526(10) . ?
C52 C54 1.515(11) . ?
C52 C55 1.516(10) . ?
C52 C53 1.542(10) . ?
C53 H53A 0.9800 . ?
C53 H53B 0.9800 . ?
C53 H53C 0.9800 . ?
C54 H54A 0.9800 . ?
C54 H54B 0.9800 . ?
C54 H54C 0.9800 . ?
C55 H55A 0.9800 . ?
C55 H55B 0.9800 . ?
C55 H55C 0.9800 . ?
C56 O28 1.448(9) . ?
C56 C57 1.521(11) . ?
C56 C58 1.528(10) . ?
C56 H56 1.0000 . ?
C57 H57A 0.9800 . ?
C57 H57B 0.9800 . ?
C57 H57C 0.9800 . ?
C58 H58A 0.9800 . ?
C58 H58B 0.9800 . ?
C58 H58C 0.9800 . ?
C59 N1 1.340(9) . ?
C59 C60 1.382(10) . ?
C59 H59 0.9500 . ?
C60 C61 1.375(10) . ?
C60 H60 0.9500 . ?
C61 C62 1.385(10) . ?
C61 H61 0.9500 . ?
C62 C63 1.381(10) . ?
C62 H62 0.9500 . ?
C63 N1 1.349(8) . ?
C63 C64 1.488(10) . ?
C64 N2 1.284(8) . ?
C64 N6 1.364(8) . ?
C65 N4 1.304(9) . ?
C65 N6 1.332(9) . ?
C65 C72 1.490(10) . ?
C66 O5 1.393(8) . ?
C66 N2 1.460(9) . ?
C66 N4 1.476(8) . ?
C66 C67 1.528(10) . ?
C67 N3 1.331(9) . ?
C67 C68 1.398(9) . ?
C68 C69 1.364(10) . ?
C68 H68 0.9500 . ?
C69 C70 1.371(10) . ?
C69 H69 0.9500 . ?
C70 C71 1.391(10) . ?
C70 H70 0.9500 . ?
C71 N3 1.335(9) . ?
C71 H71 0.9500 . ?
C72 N5 1.340(9) . ?
C72 C73 1.379(10) . ?
C73 C74 1.378(10) . ?
C73 H73 0.9500 . ?
C74 C75 1.382(10) . ?
C74 H74 0.9500 . ?
C75 C76 1.371(10) . ?
C75 H75 0.9500 . ?
C76 N5 1.340(9) . ?
C76 H76 0.9500 . ?
C77 C79 1.396(13) . ?
C77 C79' 1.408(13) . ?
C77 O29 1.416(10) . ?
C77 C78 1.500(12) . ?
C77 H77 1.0000 . ?
C77 H77' 1.0000 . ?
C78 H78A 0.9800 . ?
C78 H78B 0.9800 . ?
C78 H78C 0.9800 . ?
C79 H79A 0.9800 . ?
C79 H79B 0.9800 . ?
C79 H79C 0.9800 . ?
C79' H79D 0.9800 . ?
C79' H79E 0.9800 . ?
C79' H79F 0.9800 . ?
C80 O35 1.255(9) . ?
C80 O36 1.290(9) . ?
C80 C81 1.526(11) . ?
C81 C84 1.502(10) . ?
C81 C83 1.528(11) . ?
C81 C82 1.535(11) . ?
C82 H82A 0.9800 . ?
C82 H82B 0.9800 . ?
C82 H82C 0.9800 . ?
C83 H83A 0.9800 . ?
C83 H83B 0.9800 . ?
C83 H83C 0.9800 . ?
C84 H84A 0.9800 . ?
C84 H84B 0.9800 . ?
C84 H84C 0.9800 . ?
C85 O37 1.257(9) . ?
C85 O38 1.261(10) . ?
C85 C86 1.526(11) . ?
C86 C89 1.515(12) . ?
C86 C88 1.534(13) . ?
C86 C87 1.540(13) . ?
C87 H87A 0.9800 . ?
C87 H87B 0.9800 . ?
C87 H87C 0.9800 . ?
C88 H88A 0.9800 . ?
C88 H88B 0.9800 . ?
C88 H88C 0.9800 . ?
C89 H89A 0.9800 . ?
C89 H89B 0.9800 . ?
C89 H89C 0.9800 . ?
C90 O40 1.258(10) . ?
C90 O39 1.262(10) . ?
C90 C91 1.528(12) . ?
C91 C92 1.506(13) . ?
C91 C94 1.513(13) . ?
C91 C93 1.547(13) . ?
C92 H92A 0.9800 . ?
C92 H92B 0.9800 . ?
C92 H92C 0.9800 . ?
C93 H93A 0.9800 . ?
C93 H93B 0.9800 . ?
C93 H93C 0.9800 . ?
C94 H94A 0.9800 . ?
C94 H94B 0.9800 . ?
C94 H94C 0.9800 . ?
C95 O42 1.230(10) . ?
C95 O41 1.274(9) . ?
C95 C96 1.551(13) . ?
C96 C98 1.508(9) . ?
C96 C98' 1.510(9) . ?
C96 C99' 1.512(9) . ?
C96 C97 1.513(8) . ?
C96 C97' 1.542(10) . ?
C96 C99 1.549(9) . ?
C97 H97A 0.9800 . ?
C97 H97B 0.9800 . ?
C97 H97C 0.9800 . ?
C98 H98A 0.9800 . ?
C98 H98B 0.9800 . ?
C98 H98C 0.9800 . ?
C99 H99A 0.9800 . ?
C99 H99B 0.9800 . ?
C99 H99C 0.9800 . ?
C97' H97D 0.9800 . ?
C97' H97E 0.9800 . ?
C97' H97F 0.9800 . ?
C98' H98D 0.9800 . ?
C98' H98E 0.9800 . ?
C98' H98F 0.9800 . ?
C99' H99D 0.9800 . ?
C99' H99E 0.9800 . ?
C99' H99F 0.9800 . ?
C100 O45 1.263(9) . ?
C100 O46 1.278(9) . ?
C100 C101 1.511(11) . ?
C101 C104 1.474(13) . ?
C101 C102 1.485(12) . ?
C101 C103 1.515(12) . ?
C102 H10D 0.9800 . ?
C102 H10E 0.9800 . ?
C102 H10F 0.9800 . ?
C103 H10G 0.9800 . ?
C103 H10H 0.9800 . ?
C103 H10I 0.9800 . ?
C104 H10J 0.9800 . ?
C104 H10K 0.9800 . ?
C104 H10L 0.9800 . ?
C105 O48 1.255(9) . ?
C105 O47 1.255(9) . ?
C105 C106 1.542(11) . ?
C106 C109 1.510(11) . ?
C106 C107 1.516(12) . ?
C106 C108 1.537(13) . ?
C107 H10M 0.9800 . ?
C107 H10N 0.9800 . ?
C107 H10O 0.9800 . ?
C108 H10P 0.9800 . ?
C108 H10Q 0.9800 . ?
C108 H10R 0.9800 . ?
C109 H10S 0.9800 . ?
C109 H10T 0.9800 . ?
C109 H10U 0.9800 . ?
C110 O51 1.252(9) . ?
C110 O52 1.261(10) . ?
C110 C111 1.538(10) . ?
C111 C114 1.465(13) . ?
C111 C112 1.530(11) . ?
C111 C113 1.537(13) . ?
C112 H11A 0.9800 . ?
C112 H11B 0.9800 . ?
C112 H11C 0.9800 . ?
C113 H11D 0.9800 . ?
C113 H11E 0.9800 . ?
C113 H11F 0.9800 . ?
C114 H11G 0.9800 . ?
C114 H11H 0.9800 . ?
C114 H11I 0.9800 . ?
C115 O50 1.270(10) . ?
C115 O49 1.276(10) . ?
C115 C116 1.532(11) . ?
C116 C117 1.456(13) . ?
C116 C118 1.486(11) . ?
C116 C119 1.495(14) . ?
C117 H11J 0.9800 . ?
C117 H11K 0.9800 . ?
C117 H11L 0.9800 . ?
C118 H11M 0.9800 . ?
C118 H11N 0.9800 . ?
C118 H11O 0.9800 . ?
C119 H11P 0.9800 . ?
C119 H11Q 0.9800 . ?
C119 H11R 0.9800 . ?
C120 O53 1.251(9) . ?
C120 O54 1.285(9) . ?
C120 C121 1.499(10) . ?
C121 C123 1.515(11) . ?
C121 C122 1.527(11) . ?
C121 C124 1.549(10) . ?
C122 H12A 0.9800 . ?
C122 H12B 0.9800 . ?
C122 H12C 0.9800 . ?
C123 H12D 0.9800 . ?
C123 H12E 0.9800 . ?
C123 H12F 0.9800 . ?
C124 H12G 0.9800 . ?
C124 H12H 0.9800 . ?
C124 H12I 0.9800 . ?
C125 O44 1.268(9) . ?
C125 O43 1.274(9) . ?
C125 C126 1.528(11) . ?
C126 C127 1.519(10) . ?
C126 C128 1.524(10) . ?
C126 C129 1.540(10) . ?
C127 H12J 0.9800 . ?
C127 H12K 0.9800 . ?
C127 H12L 0.9800 . ?
C128 H12M 0.9800 . ?
C128 H12N 0.9800 . ?
C128 H12O 0.9800 . ?
C129 H12P 0.9800 . ?
C129 H12Q 0.9800 . ?
C129 H12R 0.9800 . ?
C130 O57 1.405(11) . ?
C130 C132 1.474(13) . ?
C130 C131 1.549(14) . ?
C130 H130 1.0000 . ?
C131 H13D 0.9800 . ?
C131 H13E 0.9800 . ?
C131 H13F 0.9800 . ?
C132 H13G 0.9800 . ?
C132 H13H 0.9800 . ?
C132 H13I 0.9800 . ?
C133 O56 1.265(9) . ?
C133 O55 1.275(9) . ?
C133 C134 1.525(11) . ?
C134 C137 1.523(10) . ?
C134 C136 1.530(11) . ?
C134 C135 1.542(11) . ?
C135 H13J 0.9800 . ?
C135 H13K 0.9800 . ?
C135 H13L 0.9800 . ?
C136 H13M 0.9800 . ?
C136 H13N 0.9800 . ?
C136 H13O 0.9800 . ?
C137 H13P 0.9800 . ?
C137 H13Q 0.9800 . ?
C137 H13R 0.9800 . ?
C138 O58 1.411(9) . ?
C138 C139 1.510(12) . ?
C138 C140 1.510(11) . ?
C138 H138 1.0000 . ?
C139 H13S 0.9800 . ?
C139 H13T 0.9800 . ?
C139 H13U 0.9800 . ?
C140 H14D 0.9800 . ?
C140 H14E 0.9800 . ?
C140 H14F 0.9800 . ?
C141 N7 1.355(9) . ?
C141 C142 1.373(10) . ?
C141 H141 0.9500 . ?
C142 C143 1.389(10) . ?
C142 H142 0.9500 . ?
C143 C144 1.364(10) . ?
C143 H143 0.9500 . ?
C144 C145 1.397(10) . ?
C144 H144 0.9500 . ?
C145 N7 1.348(9) . ?
C145 C146 1.473(10) . ?
C146 N8 1.312(9) . ?
C146 N9 1.315(9) . ?
C147 N10 1.295(9) . ?
C147 N9 1.361(9) . ?
C147 C154 1.490(10) . ?
C148 O34 1.370(8) . ?
C148 N8 1.479(8) . ?
C148 N10 1.485(9) . ?
C148 C149 1.559(10) . ?
C149 N11 1.342(9) . ?
C149 C150 1.383(10) . ?
C150 C151 1.380(10) . ?
C150 H150 0.9500 . ?
C151 C152 1.385(10) . ?
C151 H151 0.9500 . ?
C152 C153 1.378(10) . ?
C152 H152 0.9500 . ?
C153 N11 1.340(10) . ?
C153 H153 0.9500 . ?
C154 N12 1.354(9) . ?
C154 C155 1.378(10) . ?
C155 C156 1.379(9) . ?
C155 H155 0.9500 . ?
C156 C157 1.372(10) . ?
C156 H156 0.9500 . ?
C157 C158 1.380(10) . ?
C157 H157 0.9500 . ?
C158 N12 1.325(9) . ?
C158 H158 0.9500 . ?
C159 C160 1.456(19) . ?
C159 H15D 0.9800 . ?
C159 H15E 0.9800 . ?
C159 H15F 0.9800 . ?
C160 O59 1.29(2) . ?
C160 C161 1.35(2) . ?
C160 H160 1.0000 . ?
C161 H16A 0.9800 . ?
C161 H16B 0.9800 . ?
C161 H16C 0.9800 . ?
O28 H28 1.0563 . ?
O57 H57 0.8999 . ?
O59 H59I 0.8400 . ?
O60 C163 1.38(2) . ?
O60 H60A 0.8400 . ?
C163 C162 1.52(2) . ?
C163 C164 1.53(2) . ?
C163 H163 1.0000 . ?
C162 H16D 0.9800 . ?
C162 H16E 0.9800 . ?
C162 H16F 0.9800 . ?
C164 H16G 0.9800 . ?
C164 H16H 0.9800 . ?
C164 H16I 0.9800 . ?
